data_7130538
loop_
_publ_author_name
'Tej, Varun'
'McArthur, Sarah'
'Banda, Isaac'
'Gregory, Aaron'
'Fisher, Steven P.'
'McArthur, Scott'
'Lavallo, Vince'

_publ_section_title
;
 Fusing 10-vertex closo-Carborane Anions with N-Heterocyclic Carbenes
;
_journal_name_full 'Chemical Communications'
_journal_paper_doi 10.1039/D2CC02596E
_journal_year 2022
_chemical_formula_sum 'C36.83 H82.67 B18 Li3 N2 O7.96'
_chemical_formula_weight 896.49
_space_group_crystal_system triclinic
_space_group_IT_number 2
_space_group_name_Hall '-P 1'
_space_group_name_H-M_alt 'P -1'
_atom_sites_solution_hydrogens geom
_audit_creation_method SHELXL-2013
_audit_update_record
;
2022-07-19 deposited with the CCDC.	2022-08-15 downloaded from the CCDC.
;
_cell_angle_alpha 114.0568(16)
_cell_angle_beta 100.8752(17)
_cell_angle_gamma 102.6755(17)
_cell_formula_units_Z 2
_cell_length_a 9.5622(10)
_cell_length_b 18.2827(19)
_cell_length_c 18.5319(19)
_cell_measurement_reflns_used 8766
_cell_measurement_temperature 190(2)
_cell_measurement_theta_max 20.46
_cell_measurement_theta_min 2.23
_cell_volume 2742.0(5)
_computing_cell_refinement 'Bruker SAINT'
_computing_data_collection 'Bruker APEX2'
_computing_data_reduction 'Bruker SAINT'
_computing_molecular_graphics 'Bruker SHELXTL'
_computing_publication_material 'Bruker SHELXTL'
_computing_structure_refinement 'SHELXL-2013 (Sheldrick, 2013)'
_computing_structure_solution 'SHELXS-97 (Sheldrick 2008)'
_diffrn_ambient_temperature 190(2)
_diffrn_measured_fraction_theta_full 0.485
_diffrn_measured_fraction_theta_max 0.999
_diffrn_measurement_device_type 'Bruker APEX-II CCD'
_diffrn_measurement_method '\f and \w scans'
_diffrn_radiation_type MoK\a
_diffrn_radiation_wavelength 0.71073
_diffrn_reflns_av_R_equivalents 0.0308
_diffrn_reflns_av_unetI/netI 0.0370
_diffrn_reflns_Laue_measured_fraction_full 0.485
_diffrn_reflns_Laue_measured_fraction_max 0.999
_diffrn_reflns_limit_h_max 8
_diffrn_reflns_limit_h_min -9
_diffrn_reflns_limit_k_max 15
_diffrn_reflns_limit_k_min -17
_diffrn_reflns_limit_l_max 17
_diffrn_reflns_limit_l_min 0
_diffrn_reflns_number 14348
_diffrn_reflns_point_group_measured_fraction_full 0.485
_diffrn_reflns_point_group_measured_fraction_max 0.999
_diffrn_reflns_theta_full 25.242
_diffrn_reflns_theta_max 19.587
_diffrn_reflns_theta_min 2.193
_exptl_absorpt_coefficient_mu 0.066
_exptl_absorpt_correction_type multi-scan
_exptl_absorpt_process_details 'Bruker TWINABS'
_exptl_crystal_colour colourless
_exptl_crystal_density_diffrn 1.086
_exptl_crystal_density_meas ?
_exptl_crystal_density_method 'not measured'
_exptl_crystal_description 'needle frag'
_exptl_crystal_F_000 961
_exptl_crystal_size_max 0.531
_exptl_crystal_size_mid 0.211
_exptl_crystal_size_min 0.066
_exptl_transmission_factor_max 0.970
_exptl_transmission_factor_min 0.841
_refine_diff_density_max 0.228
_refine_diff_density_min -0.217
_refine_diff_density_rms 0.040
_refine_ls_extinction_method none
_refine_ls_goodness_of_fit_ref 1.060
_refine_ls_hydrogen_treatment constr
_refine_ls_matrix_type full
_refine_ls_number_parameters 797
_refine_ls_number_reflns 4819
_refine_ls_number_restraints 1104
_refine_ls_restrained_S_all 1.018
_refine_ls_R_factor_all 0.0949
_refine_ls_R_factor_gt 0.0703
_refine_ls_shift/su_max 0.000
_refine_ls_shift/su_mean 0.000
_refine_ls_structure_factor_coef Fsqd
_refine_ls_weighting_details 'w=1/[\s^2^(Fo^2^)+(0.0963P)^2^+1.7749P] where P=(Fo^2^+2Fc^2^)/3'
_refine_ls_weighting_scheme calc
_refine_ls_wR_factor_gt 0.1722
_refine_ls_wR_factor_ref 0.1904
_reflns_Friedel_coverage 0.000
_reflns_number_gt 3759
_reflns_number_total 4819
_reflns_threshold_expression 'I > 2\s(I)'
_cod_data_source_file d2cc02596e1.cif
_cod_data_source_block vL275SL_0m-5
_cod_depositor_comments
;
The following automatic conversions were performed:

data item '_exptl_crystal_density_meas' value 'not measured' was
changed to '?' -- the value is perceived as not measured.

Automatic conversion script
Id: cif_fix_values 7556 2019-12-06 15:28:31Z antanas 
;
_cod_database_code 7130538
_shelx_space_group_comment
; 
The symmetry employed for this shelxl refinement is uniquely defined 
by the following loop, which should always be used as a source of 
symmetry information in preference to the above space-group names. 
They are only intended as comments. 
;
_shelx_estimated_absorpt_t_min 0.966
_shelx_estimated_absorpt_t_max 0.996
_shelxl_version_number 2013-4

loop_
_space_group_symop_operation_xyz
'x, y, z'
'-x, -y, -z'

loop_
_atom_site_label
_atom_site_type_symbol
_atom_site_fract_x
_atom_site_fract_y
_atom_site_fract_z
_atom_site_U_iso_or_equiv
_atom_site_adp_type
_atom_site_occupancy
_atom_site_site_symmetry_order
_atom_site_calc_flag
_atom_site_refinement_flags_posn
_atom_site_refinement_flags_adp
_atom_site_refinement_flags_occupancy
_atom_site_disorder_assembly
_atom_site_disorder_group
N1 N 0.3525(5) 0.2517(3) -0.0717(3) 0.0547(12) Uani 1 1 d . . . . .
C2 C 0.4389(6) 0.2768(3) 0.0071(4) 0.0555(15) Uani 1 1 d . . . . .
N3 N 0.5065(5) 0.3612(3) 0.0355(3) 0.0525(12) Uani 1 1 d . . . . .
C4 C 0.4695(6) 0.3929(3) -0.0217(4) 0.0553(15) Uani 1 1 d . . . . .
C5 C 0.3693(6) 0.3201(3) -0.0889(4) 0.0566(15) Uani 1 1 d . . . . .
H5 H 0.3185 0.3167 -0.1400 0.068 Uiso 1 1 calc R U . . .
C1A C 0.2519(6) 0.1673(3) -0.1273(3) 0.0581(15) Uani 1 1 d . . . . .
B2A B 0.0877(8) 0.1270(4) -0.1238(5) 0.078(2) Uani 1 1 d . . . . .
H2A H 0.0397 0.1638 -0.0758 0.094 Uiso 1 1 calc R U . . .
B3A B 0.2434(8) 0.0861(4) -0.1129(4) 0.065(2) Uani 1 1 d . . . . .
H3A H 0.3204 0.0902 -0.0567 0.078 Uiso 1 1 calc R U . . .
B4A B 0.2828(9) 0.0972(4) -0.2012(4) 0.072(2) Uani 1 1 d . . . . .
H4A H 0.3907 0.1093 -0.2165 0.086 Uiso 1 1 calc R U . . .
B5A B 0.1273(9) 0.1400(4) -0.2093(5) 0.085(2) Uani 1 1 d . . . . .
H5A H 0.1111 0.1872 -0.2312 0.101 Uiso 1 1 calc R U . . .
B6A B -0.0305(10) 0.0547(5) -0.2258(6) 0.099(3) Uani 1 1 d . . . . .
H6A H -0.1479 0.0552 -0.2467 0.118 Uiso 1 1 calc R U . . .
B7A B 0.0500(9) 0.0161(4) -0.1586(5) 0.085(2) Uani 1 1 d . . . . .
H7A H -0.0021 -0.0148 -0.1245 0.102 Uiso 1 1 calc R U . . .
B8A B 0.1854(9) -0.0062(4) -0.2135(4) 0.071(2) Uani 1 1 d . . . . .
H8A H 0.2435 -0.0548 -0.2239 0.085 Uiso 1 1 calc R U . . .
B9A B 0.1027(10) 0.0314(4) -0.2826(5) 0.091(3) Uani 1 1 d . . . . .
H9A H 0.0933 0.0133 -0.3493 0.109 Uiso 1 1 calc R U . . .
B10A B 0.0013(10) -0.0390(5) -0.2615(5) 0.095(3) Uani 1 1 d . . . . .
H10A H -0.0783 -0.1049 -0.3049 0.115 Uiso 1 1 calc R U . . .
C1B C 0.6080(6) 0.4164(3) 0.1190(3) 0.0539(14) Uani 1 1 d . . . . .
B2B B 0.5692(9) 0.4324(5) 0.2033(5) 0.076(2) Uani 1 1 d . . . . .
H2B H 0.4561 0.3992 0.2037 0.092 Uiso 1 1 calc R U . . .
B3B B 0.6265(8) 0.5140(4) 0.1719(4) 0.0640(19) Uani 1 1 d . . . . .
H3B H 0.5582 0.5459 0.1468 0.077 Uiso 1 1 calc R U . . .
B4B B 0.7765(8) 0.4750(4) 0.1417(5) 0.075(2) Uani 1 1 d . . . . .
H4B H 0.8295 0.4757 0.0929 0.090 Uiso 1 1 calc R U . . .
B5B B 0.7200(8) 0.3932(5) 0.1730(4) 0.075(2) Uani 1 1 d . . . . .
H5B H 0.7281 0.3277 0.1489 0.090 Uiso 1 1 calc R U . . .
B6B B 0.7383(10) 0.4544(6) 0.2812(5) 0.095(3) Uani 1 1 d . . . . .
H6B H 0.7343 0.4241 0.3228 0.114 Uiso 1 1 calc R U . . .
B7B B 0.6745(9) 0.5403(5) 0.2792(5) 0.085(2) Uani 1 1 d . . . . .
H7B H 0.6187 0.5796 0.3201 0.102 Uiso 1 1 calc R U . . .
B8B B 0.8173(9) 0.5700(5) 0.2361(5) 0.087(2) Uani 1 1 d . . . . .
H8B H 0.8773 0.6329 0.2418 0.105 Uiso 1 1 calc R U . . .
B9B B 0.8852(9) 0.4843(5) 0.2379(5) 0.094(3) Uani 1 1 d . . . . .
H9B H 1.0000 0.4776 0.2449 0.113 Uiso 1 1 calc R U . . .
B10B B 0.8561(10) 0.5546(6) 0.3197(5) 0.099(3) Uani 1 1 d . . . . .
H10B H 0.9365 0.5989 0.3837 0.118 Uiso 1 1 calc R U . . .
Li1 Li 0.4944(10) 0.2052(7) 0.0629(6) 0.083(3) Uani 1 1 d D . . . .
Li2 Li 0.3839(11) 0.4987(6) 0.0181(7) 0.071(3) Uani 1 1 d . . . . .
Li4 Li 0.5099(13) 0.7832(4) 0.4302(8) 0.100(4) Uani 1 1 d D . . . .
O1T O 0.613(2) 0.1379(15) 0.0228(12) 0.090(3) Uani 0.390(15) 1 d D U P A 1
C1T C 0.732(2) 0.1333(17) 0.0792(11) 0.116(7) Uani 0.390(15) 1 d D U P A 1
H1A H 0.6898 0.0918 0.0976 0.139 Uiso 0.390(15) 1 calc R U P A 1
H1B H 0.7838 0.1894 0.1288 0.139 Uiso 0.390(15) 1 calc R U P A 1
C2T C 0.840(2) 0.105(2) 0.0327(14) 0.152(8) Uani 0.390(15) 1 d D U P A 1
H2C H 0.8793 0.0658 0.0474 0.182 Uiso 0.390(15) 1 calc R U P A 1
H2D H 0.9260 0.1548 0.0447 0.182 Uiso 0.390(15) 1 calc R U P A 1
C3T C 0.743(3) 0.0614(18) -0.0580(12) 0.130(8) Uani 0.390(15) 1 d D U P A 1
H3C H 0.6834 0.0019 -0.0761 0.156 Uiso 0.390(15) 1 calc R U P A 1
H3D H 0.8053 0.0625 -0.0950 0.156 Uiso 0.390(15) 1 calc R U P A 1
C4T C 0.643(2) 0.1163(18) -0.0555(11) 0.105(6) Uani 0.390(15) 1 d D U P A 1
H4C H 0.6949 0.1679 -0.0580 0.125 Uiso 0.390(15) 1 calc R U P A 1
H4D H 0.5475 0.0842 -0.1025 0.125 Uiso 0.390(15) 1 calc R U P A 1
O1U O 0.6470(14) 0.1561(8) 0.0426(8) 0.090(3) Uani 0.610(15) 1 d D U P A 2
C1U C 0.686(2) 0.0908(9) 0.0568(8) 0.108(5) Uani 0.610(15) 1 d D U P A 2
H1C H 0.5969 0.0515 0.0568 0.129 Uiso 0.610(15) 1 calc R U P A 2
H1D H 0.7651 0.1160 0.1113 0.129 Uiso 0.610(15) 1 calc R U P A 2
C2U C 0.745(2) 0.0437(9) -0.0126(9) 0.117(5) Uani 0.610(15) 1 d D U P A 2
H2E H 0.7038 -0.0184 -0.0338 0.140 Uiso 0.610(15) 1 calc R U P A 2
H2F H 0.8566 0.0618 0.0064 0.140 Uiso 0.610(15) 1 calc R U P A 2
C3U C 0.688(2) 0.0685(9) -0.0790(6) 0.110(5) Uani 0.610(15) 1 d D U P A 2
H3E H 0.7552 0.0664 -0.1141 0.132 Uiso 0.610(15) 1 calc R U P A 2
H3F H 0.5842 0.0315 -0.1148 0.132 Uiso 0.610(15) 1 calc R U P A 2
C4U C 0.695(2) 0.1589(9) -0.0257(11) 0.119(5) Uani 0.610(15) 1 d D U P A 2
H4E H 0.7990 0.1990 -0.0054 0.143 Uiso 0.610(15) 1 calc R U P A 2
H4F H 0.6266 0.1765 -0.0575 0.143 Uiso 0.610(15) 1 calc R U P A 2
O2T O 0.406(4) 0.182(2) 0.1377(17) 0.118(8) Uani 0.41(2) 1 d D U P A 1
C5T C 0.257(4) 0.186(3) 0.1119(12) 0.117(8) Uani 0.41(2) 1 d D U P A 1
H5C H 0.1876 0.1286 0.0691 0.141 Uiso 0.41(2) 1 calc R U P A 1
H5D H 0.2593 0.2249 0.0876 0.141 Uiso 0.41(2) 1 calc R U P A 1
C6T C 0.204(3) 0.216(2) 0.1867(16) 0.123(6) Uani 0.41(2) 1 d D U P A 1
H6C H 0.1231 0.1697 0.1835 0.147 Uiso 0.41(2) 1 calc R U P A 1
H6D H 0.1662 0.2636 0.1917 0.147 Uiso 0.41(2) 1 calc R U P A 1
C7T C 0.344(3) 0.2455(16) 0.2599(11) 0.135(7) Uani 0.41(2) 1 d D U P A 1
H7C H 0.3172 0.2364 0.3054 0.162 Uiso 0.41(2) 1 calc R U P A 1
H7D H 0.4020 0.3061 0.2818 0.162 Uiso 0.41(2) 1 calc R U P A 1
C8T C 0.432(3) 0.188(2) 0.2196(17) 0.142(8) Uani 0.41(2) 1 d D U P A 1
H8C H 0.5408 0.2133 0.2515 0.171 Uiso 0.41(2) 1 calc R U P A 1
H8D H 0.3929 0.1312 0.2159 0.171 Uiso 0.41(2) 1 calc R U P A 1
O2U O 0.3929(19) 0.1822(12) 0.1331(10) 0.089(4) Uani 0.59(2) 1 d D U P A 2
C5U C 0.2359(18) 0.1735(16) 0.1235(9) 0.093(5) Uani 0.59(2) 1 d D U P A 2
H5E H 0.1735 0.1131 0.0986 0.111 Uiso 0.59(2) 1 calc R U P A 2
H5F H 0.1984 0.1976 0.0876 0.111 Uiso 0.59(2) 1 calc R U P A 2
C6U C 0.232(2) 0.2233(17) 0.2115(11) 0.152(7) Uani 0.59(2) 1 d D U P A 2
H6E H 0.1304 0.2043 0.2165 0.182 Uiso 0.59(2) 1 calc R U P A 2
H6F H 0.2637 0.2851 0.2303 0.182 Uiso 0.59(2) 1 calc R U P A 2
C7U C 0.347(2) 0.1992(17) 0.2590(9) 0.167(7) Uani 0.59(2) 1 d D U P A 2
H7E H 0.3870 0.2402 0.3190 0.200 Uiso 0.59(2) 1 calc R U P A 2
H7F H 0.3039 0.1414 0.2519 0.200 Uiso 0.59(2) 1 calc R U P A 2
C8U C 0.4698(18) 0.2035(16) 0.2168(11) 0.138(5) Uani 0.59(2) 1 d D U P A 2
H8E H 0.5451 0.2612 0.2456 0.166 Uiso 0.59(2) 1 calc R U P A 2
H8F H 0.5222 0.1626 0.2175 0.166 Uiso 0.59(2) 1 calc R U P A 2
O3T O 0.2005(4) 0.4727(2) 0.0444(3) 0.0775(12) Uani 1 1 d . U . . .
C9T C 0.0736(7) 0.4053(5) -0.0250(5) 0.098(2) Uani 1 1 d . U . . .
H9C H 0.1085 0.3748 -0.0721 0.118 Uiso 1 1 calc R U . . .
H9D H -0.0006 0.4291 -0.0438 0.118 Uiso 1 1 calc R U . . .
C10T C 0.0033(8) 0.3461(4) 0.0052(5) 0.100(2) Uani 1 1 d . U . . .
H10C H -0.0927 0.3532 0.0142 0.120 Uiso 1 1 calc R U . . .
H10D H -0.0161 0.2863 -0.0350 0.120 Uiso 1 1 calc R U . . .
C11T C 0.1184(8) 0.3718(4) 0.0850(5) 0.101(2) Uani 1 1 d . U . . .
H11A H 0.1913 0.3407 0.0757 0.122 Uiso 1 1 calc R U . . .
H11B H 0.0702 0.3611 0.1242 0.122 Uiso 1 1 calc R U . . .
C12T C 0.1955(7) 0.4661(4) 0.1179(4) 0.0876(19) Uani 1 1 d . U . . .
H12A H 0.1363 0.4996 0.1467 0.105 Uiso 1 1 calc R U . . .
H12B H 0.2983 0.4857 0.1567 0.105 Uiso 1 1 calc R U . . .
O4T O 0.4010(6) 0.7689(3) 0.3253(3) 0.1068(16) Uani 1 1 d . U . . .
C13T C 0.4405(9) 0.7330(5) 0.2499(5) 0.113(2) Uani 1 1 d . U . . .
H13A H 0.5343 0.7725 0.2539 0.136 Uiso 1 1 calc R U . . .
H13B H 0.4574 0.6788 0.2410 0.136 Uiso 1 1 calc R U . . .
C14T C 0.3179(10) 0.7185(6) 0.1819(6) 0.137(3) Uani 1 1 d D U . . .
H14A H 0.2926 0.6613 0.1346 0.164 Uiso 0.44(3) 1 calc R U P B 1
H14B H 0.3453 0.7612 0.1626 0.164 Uiso 0.44(3) 1 calc R U P B 1
H14C H 0.2525 0.6582 0.1517 0.164 Uiso 0.56(3) 1 calc R U P B 2
H14D H 0.3558 0.7343 0.1423 0.164 Uiso 0.56(3) 1 calc R U P B 2
C15T C 0.1898(16) 0.726(2) 0.2135(7) 0.134(6) Uani 0.44(3) 1 d D U P B 1
H15A H 0.1213 0.6687 0.1984 0.161 Uiso 0.44(3) 1 calc R U P B 1
H15B H 0.1321 0.7543 0.1908 0.161 Uiso 0.44(3) 1 calc R U P B 1
C15U C 0.237(3) 0.7730(18) 0.2220(9) 0.134(6) Uani 0.56(3) 1 d D U P B 2
H15C H 0.1292 0.7495 0.1893 0.161 Uiso 0.56(3) 1 calc R U P B 2
H15D H 0.2799 0.8305 0.2283 0.161 Uiso 0.56(3) 1 calc R U P B 2
C16T C 0.2572(10) 0.7759(6) 0.3040(5) 0.133(3) Uani 1 1 d D U . . .
H16A H 0.2658 0.8361 0.3215 0.160 Uiso 0.44(3) 1 calc R U P B 1
H16B H 0.1934 0.7545 0.3321 0.160 Uiso 0.44(3) 1 calc R U P B 1
H16C H 0.2529 0.8301 0.3452 0.160 Uiso 0.56(3) 1 calc R U P B 2
H16D H 0.1784 0.7283 0.3006 0.160 Uiso 0.56(3) 1 calc R U P B 2
O5T O 0.7206(5) 0.8111(3) 0.4437(3) 0.1131(16) Uani 1 1 d D U . . .
C17T C 0.8180(10) 0.8895(6) 0.4551(10) 0.133(4) Uani 0.699(8) 1 d D U P C 1
H17A H 0.8296 0.9365 0.5096 0.160 Uiso 0.699(8) 1 calc R U P C 1
H17B H 0.7751 0.9027 0.4108 0.160 Uiso 0.699(8) 1 calc R U P C 1
C18T C 0.9668(10) 0.8789(7) 0.4513(10) 0.115(4) Uani 0.699(8) 1 d D U P C 1
H18A H 0.9855 0.8783 0.4003 0.138 Uiso 0.699(8) 1 calc R U P C 1
H18B H 1.0490 0.9261 0.5003 0.138 Uiso 0.699(8) 1 calc R U P C 1
C19T C 0.9602(11) 0.7966(7) 0.4505(12) 0.147(5) Uani 0.699(8) 1 d D U P C 1
H19A H 1.0491 0.8038 0.4933 0.176 Uiso 0.699(8) 1 calc R U P C 1
H19B H 0.9579 0.7543 0.3954 0.176 Uiso 0.699(8) 1 calc R U P C 1
C20T C 0.8169(11) 0.7684(7) 0.4691(9) 0.130(4) Uani 0.699(8) 1 d D U P C 1
H20A H 0.7688 0.7060 0.4370 0.156 Uiso 0.699(8) 1 calc R U P C 1
H20B H 0.8376 0.7856 0.5291 0.156 Uiso 0.699(8) 1 calc R U P C 1
C17U C 0.7823(16) 0.7956(18) 0.3761(8) 0.126(7) Uani 0.301(8) 1 d D U P C 2
H17C H 0.7517 0.8265 0.3461 0.151 Uiso 0.301(8) 1 calc R U P C 2
H17D H 0.7452 0.7343 0.3364 0.151 Uiso 0.301(8) 1 calc R U P C 2
C18U C 0.9512(16) 0.827(2) 0.4129(14) 0.109(7) Uani 0.301(8) 1 d D U P C 2
H18C H 0.9971 0.8805 0.4125 0.131 Uiso 0.301(8) 1 calc R U P C 2
H18D H 0.9945 0.7840 0.3816 0.131 Uiso 0.301(8) 1 calc R U P C 2
C19U C 0.9775(14) 0.840(2) 0.5015(13) 0.135(9) Uani 0.301(8) 1 d D U P C 2
H19C H 1.0733 0.8858 0.5398 0.162 Uiso 0.301(8) 1 calc R U P C 2
H19D H 0.9780 0.7871 0.5046 0.162 Uiso 0.301(8) 1 calc R U P C 2
C20U C 0.8404(17) 0.865(2) 0.5207(8) 0.186(11) Uani 0.301(8) 1 d D U P C 2
H20C H 0.8180 0.8534 0.5660 0.223 Uiso 0.301(8) 1 calc R U P C 2
H20D H 0.8574 0.9253 0.5369 0.223 Uiso 0.301(8) 1 calc R U P C 2
O6T O 0.423(2) 0.6826(10) 0.4349(15) 0.141(7) Uani 0.5 1 d D U P D 1
C21T C 0.529(2) 0.6794(9) 0.4980(13) 0.172(6) Uani 0.5 1 d D U P D 1
H21A H 0.5498 0.7285 0.5528 0.206 Uiso 0.5 1 calc R U P D 1
H21B H 0.6255 0.6805 0.4852 0.206 Uiso 0.5 1 calc R U P D 1
C22T C 0.459(3) 0.5976(12) 0.4989(13) 0.198(6) Uani 0.5 1 d D U P D 1
H22A H 0.4021 0.6063 0.5392 0.238 Uiso 0.5 1 calc R U P D 1
H22B H 0.5374 0.5737 0.5132 0.238 Uiso 0.5 1 calc R U P D 1
C23T C 0.355(3) 0.5400(7) 0.4102(14) 0.198(6) Uani 0.5 1 d D U P D 1
H23A H 0.4073 0.5066 0.3750 0.238 Uiso 0.5 1 calc R U P D 1
H23B H 0.2641 0.5005 0.4090 0.238 Uiso 0.5 1 calc R U P D 1
C24T C 0.314(3) 0.6008(11) 0.3815(13) 0.172(6) Uani 0.5 1 d D U P D 1
H24A H 0.3144 0.5827 0.3234 0.206 Uiso 0.5 1 calc R U P D 1
H24B H 0.2120 0.6020 0.3838 0.206 Uiso 0.5 1 calc R U P D 1
O6U O 0.443(2) 0.6794(8) 0.4339(11) 0.101(4) Uani 0.5 1 d D U P D 2
C21U C 0.466(2) 0.6520(9) 0.4968(8) 0.148(5) Uani 0.5 1 d D U P D 2
H21C H 0.3963 0.6638 0.5299 0.177 Uiso 0.5 1 calc R U P D 2
H21D H 0.5713 0.6802 0.5347 0.177 Uiso 0.5 1 calc R U P D 2
C22U C 0.432(2) 0.5565(9) 0.4456(12) 0.164(5) Uani 0.5 1 d D U P D 2
H22C H 0.5204 0.5441 0.4289 0.196 Uiso 0.5 1 calc R U P D 2
H22D H 0.4039 0.5261 0.4771 0.196 Uiso 0.5 1 calc R U P D 2
C23U C 0.302(2) 0.5324(8) 0.3710(11) 0.164(5) Uani 0.5 1 d D U P D 2
H23C H 0.2041 0.5136 0.3801 0.196 Uiso 0.5 1 calc R U P D 2
H23D H 0.3062 0.4862 0.3204 0.196 Uiso 0.5 1 calc R U P D 2
C24U C 0.321(3) 0.6129(10) 0.3634(11) 0.148(5) Uani 0.5 1 d D U P D 2
H24C H 0.3430 0.6052 0.3113 0.177 Uiso 0.5 1 calc R U P D 2
H24D H 0.2266 0.6274 0.3623 0.177 Uiso 0.5 1 calc R U P D 2
O7T O 0.4919(14) 0.8755(7) 0.5197(5) 0.108(4) Uani 0.592(7) 1 d D U P D 1
C25T C 0.6046(10) 0.9341(9) 0.5973(7) 0.133(5) Uani 0.592(7) 1 d D U P D 1
H25A H 0.6779 0.9763 0.5904 0.159 Uiso 0.592(7) 1 calc R U P D 1
H25B H 0.6597 0.9039 0.6193 0.159 Uiso 0.592(7) 1 calc R U P D 1
C26T C 0.5250(13) 0.9774(11) 0.6559(8) 0.194(9) Uani 0.592(7) 1 d D U P D 1
H26A H 0.5720 0.9869 0.7127 0.233 Uiso 0.592(7) 1 calc R U P D 1
H26B H 0.5272 1.0326 0.6580 0.233 Uiso 0.592(7) 1 calc R U P D 1
C27T C 0.3665(13) 0.9166(11) 0.6196(7) 0.156(5) Uani 0.592(7) 1 d D U P D 1
H27A H 0.2933 0.9471 0.6318 0.187 Uiso 0.592(7) 1 calc R U P D 1
H27B H 0.3549 0.8752 0.6415 0.187 Uiso 0.592(7) 1 calc R U P D 1
C28T C 0.3452(11) 0.8730(10) 0.5271(6) 0.138(4) Uani 0.592(7) 1 d D U P D 1
H28A H 0.2770 0.8136 0.5007 0.166 Uiso 0.592(7) 1 calc R U P D 1
H28B H 0.3015 0.9032 0.5000 0.166 Uiso 0.592(7) 1 calc R U P D 1
O7U O 0.474(3) 0.8655(11) 0.5208(10) 0.139(7) Uani 0.408(7) 1 d D U P D 2
C25U C 0.477(3) 0.9493(13) 0.5352(11) 0.170(7) Uani 0.408(7) 1 d D U P D 2
H25C H 0.4065 0.9468 0.4870 0.204 Uiso 0.408(7) 1 calc R U P D 2
H25D H 0.5800 0.9842 0.5440 0.204 Uiso 0.408(7) 1 calc R U P D 2
C26U C 0.430(3) 0.9870(12) 0.6124(12) 0.170(7) Uani 0.408(7) 1 d D U P D 2
H26C H 0.3195 0.9734 0.5984 0.205 Uiso 0.408(7) 1 calc R U P D 2
H26D H 0.4796 1.0494 0.6443 0.205 Uiso 0.408(7) 1 calc R U P D 2
C27U C 0.488(3) 0.9421(12) 0.6604(8) 0.156(5) Uani 0.408(7) 1 d D U P D 2
H27C H 0.5980 0.9678 0.6887 0.187 Uiso 0.408(7) 1 calc R U P D 2
H27D H 0.4351 0.9426 0.7017 0.187 Uiso 0.408(7) 1 calc R U P D 2
C28U C 0.446(2) 0.8530(10) 0.5892(11) 0.138(4) Uani 0.408(7) 1 d D U P D 2
H28C H 0.5092 0.8220 0.6041 0.166 Uiso 0.408(7) 1 calc R U P D 2
H28D H 0.3386 0.8206 0.5750 0.166 Uiso 0.408(7) 1 calc R U P D 2
O1S O 0.8262(15) 0.2701(8) 0.3708(9) 0.266(6) Uani 0.958(9) 1 d . U P . .
C1S C 0.916(2) 0.2700(10) 0.3154(11) 0.230(7) Uani 0.958(9) 1 d . U P . .
H1E H 0.9241 0.2130 0.2852 0.276 Uiso 0.958(9) 1 calc R U P . .
H1F H 0.8700 0.2863 0.2743 0.276 Uiso 0.958(9) 1 calc R U P . .
C2S C 1.0640(19) 0.3319(8) 0.3688(10) 0.241(7) Uani 0.958(9) 1 d . U P . .
H2G H 1.1300 0.3052 0.3895 0.289 Uiso 0.958(9) 1 calc R U P . .
H2H H 1.1133 0.3579 0.3386 0.289 Uiso 0.958(9) 1 calc R U P . .
C3S C 1.0349(17) 0.3900(8) 0.4319(8) 0.200(6) Uani 0.958(9) 1 d . U P . .
H3G H 1.0276 0.4383 0.4214 0.241 Uiso 0.958(9) 1 calc R U P . .
H3H H 1.1155 0.4119 0.4850 0.241 Uiso 0.958(9) 1 calc R U P . .
C4S C 0.8928(17) 0.3462(12) 0.4348(9) 0.228(7) Uani 0.958(9) 1 d . U P . .
H4G H 0.9101 0.3411 0.4866 0.274 Uiso 0.958(9) 1 calc R U P . .
H4H H 0.8250 0.3803 0.4363 0.274 Uiso 0.958(9) 1 calc R U P . .

loop_
_atom_site_aniso_label
_atom_site_aniso_U_11
_atom_site_aniso_U_22
_atom_site_aniso_U_33
_atom_site_aniso_U_23
_atom_site_aniso_U_13
_atom_site_aniso_U_12
N1 0.066(3) 0.042(3) 0.055(3) 0.020(3) 0.018(3) 0.019(3)
C2 0.062(4) 0.038(4) 0.069(5) 0.024(3) 0.025(4) 0.020(3)
N3 0.056(3) 0.043(3) 0.059(3) 0.021(3) 0.017(3) 0.023(3)
C4 0.060(4) 0.048(4) 0.059(4) 0.024(4) 0.017(3) 0.023(3)
C5 0.072(4) 0.046(4) 0.058(4) 0.027(3) 0.020(3) 0.025(3)
C1A 0.070(4) 0.040(4) 0.050(4) 0.012(3) 0.013(3) 0.015(3)
B2A 0.070(5) 0.051(4) 0.096(6) 0.019(4) 0.035(5) 0.010(4)
B3A 0.088(5) 0.042(4) 0.064(5) 0.026(4) 0.028(4) 0.016(4)
B4A 0.093(6) 0.056(4) 0.066(5) 0.022(4) 0.042(4) 0.020(4)
B5A 0.093(6) 0.046(4) 0.083(6) 0.019(4) 0.005(5) 0.010(4)
B6A 0.086(6) 0.060(5) 0.111(7) 0.023(5) 0.003(5) 0.010(4)
B7A 0.104(6) 0.049(4) 0.082(6) 0.022(4) 0.035(5) -0.001(4)
B8A 0.096(6) 0.042(4) 0.073(5) 0.025(4) 0.031(5) 0.018(4)
B9A 0.134(7) 0.052(5) 0.052(5) 0.012(4) 0.010(5) 0.006(5)
B10A 0.114(7) 0.049(5) 0.088(6) 0.015(4) 0.020(5) 0.005(5)
C1B 0.052(4) 0.050(3) 0.055(4) 0.023(3) 0.011(3) 0.017(3)
B2B 0.081(5) 0.080(5) 0.071(5) 0.040(4) 0.023(4) 0.026(4)
B3B 0.067(5) 0.053(4) 0.057(4) 0.016(4) 0.016(4) 0.016(4)
B4B 0.065(5) 0.072(5) 0.078(5) 0.032(4) 0.017(4) 0.015(4)
B5B 0.080(5) 0.071(5) 0.072(5) 0.033(4) 0.014(4) 0.032(4)
B6B 0.102(7) 0.114(7) 0.073(6) 0.052(5) 0.020(5) 0.034(6)
B7B 0.086(6) 0.086(6) 0.059(5) 0.015(4) 0.015(4) 0.026(5)
B8B 0.082(5) 0.082(5) 0.068(5) 0.022(4) 0.010(5) 0.011(4)
B9B 0.070(5) 0.118(7) 0.084(6) 0.044(6) 0.009(5) 0.032(5)
B10B 0.087(6) 0.114(7) 0.069(6) 0.032(5) 0.009(5) 0.020(5)
Li1 0.095(8) 0.083(7) 0.087(8) 0.054(7) 0.028(6) 0.027(6)
Li2 0.067(6) 0.058(6) 0.095(8) 0.036(6) 0.032(6) 0.025(5)
Li4 0.097(9) 0.084(8) 0.106(9) 0.038(7) 0.034(7) 0.020(7)
O1T 0.115(6) 0.087(6) 0.100(6) 0.058(5) 0.033(5) 0.063(5)
C1T 0.145(14) 0.093(14) 0.120(10) 0.065(11) 0.013(9) 0.054(12)
C2T 0.114(14) 0.145(16) 0.181(15) 0.064(14) 0.011(11) 0.069(12)
C3T 0.112(15) 0.164(14) 0.154(12) 0.082(13) 0.056(11) 0.091(11)
C4T 0.110(14) 0.119(15) 0.101(10) 0.044(12) 0.044(9) 0.074(12)
O1U 0.115(6) 0.087(6) 0.100(6) 0.058(5) 0.033(5) 0.063(5)
C1U 0.153(11) 0.083(10) 0.119(9) 0.060(7) 0.046(8) 0.069(8)
C2U 0.161(12) 0.105(9) 0.114(11) 0.058(8) 0.047(9) 0.082(9)
C3U 0.104(11) 0.142(10) 0.120(8) 0.074(7) 0.051(8) 0.071(9)
C4U 0.141(11) 0.107(9) 0.152(12) 0.085(8) 0.068(9) 0.053(9)
O2T 0.138(12) 0.121(14) 0.097(11) 0.069(11) 0.036(10) 0.007(12)
C5T 0.149(15) 0.122(14) 0.098(9) 0.068(11) 0.052(10) 0.032(13)
C6T 0.180(13) 0.125(14) 0.091(12) 0.076(11) 0.052(9) 0.039(11)
C7T 0.202(16) 0.151(15) 0.096(9) 0.093(11) 0.051(9) 0.065(13)
C8T 0.184(15) 0.161(15) 0.102(12) 0.083(12) 0.048(11) 0.049(12)
O2U 0.116(8) 0.101(8) 0.082(6) 0.062(7) 0.034(6) 0.055(7)
C5U 0.112(7) 0.114(10) 0.101(8) 0.074(8) 0.075(7) 0.045(8)
C6U 0.188(13) 0.159(13) 0.108(12) 0.054(11) 0.080(11) 0.044(11)
C7U 0.217(14) 0.201(15) 0.095(8) 0.087(11) 0.067(8) 0.040(14)
C8U 0.167(11) 0.170(12) 0.099(9) 0.103(9) 0.033(7) 0.023(10)
O3T 0.066(3) 0.079(3) 0.087(3) 0.037(3) 0.029(2) 0.021(2)
C9T 0.073(5) 0.104(5) 0.103(5) 0.047(4) 0.019(4) 0.012(4)
C10T 0.103(5) 0.076(4) 0.115(5) 0.036(4) 0.038(4) 0.031(4)
C11T 0.097(5) 0.095(5) 0.129(6) 0.063(5) 0.040(4) 0.037(4)
C12T 0.073(4) 0.100(5) 0.092(5) 0.045(4) 0.031(4) 0.029(4)
O4T 0.100(4) 0.131(4) 0.087(3) 0.046(3) 0.032(3) 0.042(3)
C13T 0.116(6) 0.134(6) 0.099(6) 0.057(5) 0.045(5) 0.045(5)
C14T 0.119(7) 0.176(9) 0.104(5) 0.057(6) 0.029(5) 0.051(6)
C15T 0.140(9) 0.126(13) 0.102(6) 0.022(7) 0.006(6) 0.071(9)
C15U 0.140(9) 0.126(13) 0.102(6) 0.022(7) 0.006(6) 0.071(9)
C16T 0.114(6) 0.159(8) 0.108(5) 0.041(6) 0.026(5) 0.062(6)
O5T 0.083(3) 0.106(4) 0.128(4) 0.042(3) 0.032(3) 0.018(3)
C17T 0.100(8) 0.134(8) 0.186(12) 0.102(8) 0.032(8) 0.033(6)
C18T 0.094(7) 0.120(9) 0.139(10) 0.068(8) 0.026(7) 0.042(6)
C19T 0.108(8) 0.094(9) 0.224(14) 0.057(9) 0.060(9) 0.033(7)
C20T 0.112(8) 0.108(8) 0.186(11) 0.071(8) 0.058(8) 0.054(6)
C17U 0.076(10) 0.147(14) 0.157(10) 0.066(13) 0.058(8) 0.037(11)
C18U 0.083(9) 0.106(15) 0.187(15) 0.106(13) 0.044(10) 0.043(11)
C19U 0.099(10) 0.129(18) 0.155(14) 0.049(15) 0.039(11) 0.033(13)
C20U 0.124(13) 0.186(18) 0.161(11) 0.012(16) 0.027(9) 0.045(14)
O6T 0.104(11) 0.129(9) 0.132(12) 0.056(8) 0.005(9) -0.029(9)
C21T 0.157(10) 0.138(8) 0.165(10) 0.085(7) 0.000(8) -0.035(7)
C22T 0.199(12) 0.133(8) 0.191(12) 0.088(8) -0.020(10) -0.030(8)
C23T 0.199(12) 0.133(8) 0.191(12) 0.088(8) -0.020(10) -0.030(8)
C24T 0.157(10) 0.138(8) 0.165(10) 0.085(7) 0.000(8) -0.035(7)
O6U 0.095(9) 0.128(7) 0.085(8) 0.054(6) 0.020(7) 0.044(7)
C21U 0.124(8) 0.145(7) 0.153(8) 0.109(6) 0.006(7) -0.040(7)
C22U 0.158(10) 0.158(7) 0.159(10) 0.115(7) -0.021(8) 0.002(8)
C23U 0.158(10) 0.158(7) 0.159(10) 0.115(7) -0.021(8) 0.002(8)
C24U 0.124(8) 0.145(7) 0.153(8) 0.109(6) 0.006(7) -0.040(7)
O7T 0.097(7) 0.134(9) 0.082(6) 0.030(6) 0.033(5) 0.055(7)
C25T 0.101(7) 0.148(11) 0.085(8) 0.000(7) 0.017(6) 0.045(8)
C26T 0.099(10) 0.219(15) 0.129(10) -0.035(10) 0.022(8) 0.049(10)
C27T 0.131(9) 0.183(10) 0.094(7) 0.019(7) 0.052(7) 0.020(9)
C28T 0.112(6) 0.185(8) 0.093(6) 0.035(6) 0.051(6) 0.051(7)
O7U 0.143(14) 0.142(11) 0.092(9) 0.021(9) 0.057(11) 0.026(11)
C25U 0.205(16) 0.152(13) 0.109(11) 0.030(10) 0.048(12) 0.044(14)
C26U 0.160(16) 0.171(13) 0.116(12) 0.009(11) 0.040(12) 0.054(13)
C27U 0.131(9) 0.183(10) 0.094(7) 0.019(7) 0.052(7) 0.020(9)
C28U 0.112(6) 0.185(8) 0.093(6) 0.035(6) 0.051(6) 0.051(7)
O1S 0.271(12) 0.223(10) 0.236(13) 0.099(9) 0.065(9) -0.013(9)
C1S 0.282(17) 0.157(11) 0.206(13) 0.046(8) 0.078(10) 0.068(10)
C2S 0.272(14) 0.139(11) 0.242(16) 0.017(9) 0.142(11) 0.029(9)
C3S 0.246(13) 0.169(10) 0.153(10) 0.062(7) 0.092(9) 0.009(8)
C4S 0.181(12) 0.311(17) 0.136(10) 0.086(9) 0.053(9) 0.012(11)

loop_
_atom_type_symbol
_atom_type_description
_atom_type_scat_dispersion_real
_atom_type_scat_dispersion_imag
_atom_type_scat_source
C C 0.0033 0.0016 'International Tables Vol C Tables 4.2.6.8 and 6.1.1.4'
H H 0.0000 0.0000 'International Tables Vol C Tables 4.2.6.8 and 6.1.1.4'
Li Li -0.0003 0.0001 'International Tables Vol C Tables 4.2.6.8 and 6.1.1.4'
B B 0.0013 0.0007 'International Tables Vol C Tables 4.2.6.8 and 6.1.1.4'
N N 0.0061 0.0033 'International Tables Vol C Tables 4.2.6.8 and 6.1.1.4'
O O 0.0106 0.0060 'International Tables Vol C Tables 4.2.6.8 and 6.1.1.4'

loop_
_geom_angle_atom_site_label_1
_geom_angle_atom_site_label_2
_geom_angle_atom_site_label_3
_geom_angle
_geom_angle_site_symmetry_1
_geom_angle_site_symmetry_3
_geom_angle_publ_flag
C2 N1 C5 111.0(4) . . ?
C2 N1 C1A 124.2(4) . . ?
C5 N1 C1A 124.8(5) . . ?
N3 C2 N1 102.1(4) . . ?
N3 C2 Li1 126.6(5) . . ?
N1 C2 Li1 130.0(5) . . ?
C2 N3 C4 116.1(4) . . ?
C2 N3 C1B 122.4(5) . . ?
C4 N3 C1B 121.5(4) . . ?
C5 C4 N3 100.3(4) . . ?
C5 C4 Li2 129.4(5) . 2_665 ?
N3 C4 Li2 123.7(5) . 2_665 ?
C5 C4 Li2 114.1(5) . . ?
N3 C4 Li2 117.5(4) . . ?
Li2 C4 Li2 68.9(4) 2_665 . ?
C4 C5 N1 110.5(5) . . ?
C4 C5 H5 124.8 . . ?
N1 C5 H5 124.8 . . ?
N1 C1A B5A 125.9(5) . . ?
N1 C1A B4A 126.5(5) . . ?
B5A C1A B4A 71.7(5) . . ?
N1 C1A B3A 125.5(5) . . ?
B5A C1A B3A 108.6(5) . . ?
B4A C1A B3A 70.1(4) . . ?
N1 C1A B2A 125.3(5) . . ?
B5A C1A B2A 69.0(5) . . ?
B4A C1A B2A 108.1(5) . . ?
B3A C1A B2A 69.1(4) . . ?
C1A B2A B6A 108.7(6) . . ?
C1A B2A B7A 109.1(5) . . ?
B6A B2A B7A 61.0(4) . . ?
C1A B2A B5A 54.1(4) . . ?
B6A B2A B5A 60.5(5) . . ?
B7A B2A B5A 103.0(5) . . ?
C1A B2A B3A 55.3(3) . . ?
B6A B2A B3A 103.1(5) . . ?
B7A B2A B3A 60.1(4) . . ?
B5A B2A B3A 90.4(5) . . ?
C1A B2A H2A 122.1 . . ?
B6A B2A H2A 120.3 . . ?
B7A B2A H2A 120.3 . . ?
B5A B2A H2A 130.6 . . ?
B3A B2A H2A 130.3 . . ?
C1A B3A B7A 108.2(5) . . ?
C1A B3A B8A 108.0(5) . . ?
B7A B3A B8A 60.0(4) . . ?
C1A B3A B2A 55.6(4) . . ?
B7A B3A B2A 58.9(4) . . ?
B8A B3A B2A 101.1(5) . . ?
C1A B3A B4A 54.4(4) . . ?
B7A B3A B4A 101.8(5) . . ?
B8A B3A B4A 59.9(4) . . ?
B2A B3A B4A 90.1(5) . . ?
C1A B3A H3A 122.0 . . ?
B7A B3A H3A 121.4 . . ?
B8A B3A H3A 121.4 . . ?
B2A B3A H3A 131.0 . . ?
B4A B3A H3A 130.7 . . ?
C1A B4A B8A 108.7(5) . . ?
C1A B4A B9A 107.6(5) . . ?
B8A B4A B9A 60.1(4) . . ?
C1A B4A B3A 55.5(4) . . ?
B8A B4A B3A 59.5(4) . . ?
B9A B4A B3A 101.3(5) . . ?
C1A B4A B5A 53.5(4) . . ?
B8A B4A B5A 101.3(5) . . ?
B9A B4A B5A 59.7(4) . . ?
B3A B4A B5A 88.8(5) . . ?
C1A B4A H4A 122.1 . . ?
B8A B4A H4A 121.0 . . ?
B9A B4A H4A 121.4 . . ?
B3A B4A H4A 131.0 . . ?
B5A B4A H4A 131.7 . . ?
C1A B5A B6A 109.7(6) . . ?
C1A B5A B2A 56.9(4) . . ?
B6A B5A B2A 58.9(5) . . ?
C1A B5A B9A 108.8(5) . . ?
B6A B5A B9A 60.3(5) . . ?
B2A B5A B9A 101.4(5) . . ?
C1A B5A B4A 54.8(4) . . ?
B6A B5A B4A 102.2(5) . . ?
B2A B5A B4A 90.7(5) . . ?
B9A B5A B4A 59.8(4) . . ?
C1A B5A H5A 120.9 . . ?
B6A B5A H5A 120.9 . . ?
B2A B5A H5A 130.6 . . ?
B9A B5A H5A 121.3 . . ?
B4A B5A H5A 130.7 . . ?
B10A B6A B2A 112.2(6) . . ?
B10A B6A B5A 112.3(6) . . ?
B2A B6A B5A 60.6(4) . . ?
B10A B6A B7A 56.8(5) . . ?
B2A B6A B7A 60.1(4) . . ?
B5A B6A B7A 102.4(6) . . ?
B10A B6A B9A 56.5(5) . . ?
B2A B6A B9A 102.9(6) . . ?
B5A B6A B9A 60.7(5) . . ?
B7A B6A B9A 89.9(5) . . ?
B10A B6A H6A 118.8 . . ?
B2A B6A H6A 119.9 . . ?
B5A B6A H6A 119.8 . . ?
B7A B6A H6A 131.1 . . ?
B9A B6A H6A 130.8 . . ?
B10A B7A B2A 112.4(6) . . ?
B10A B7A B6A 58.2(5) . . ?
B2A B7A B6A 58.9(4) . . ?
B10A B7A B3A 112.4(6) . . ?
B2A B7A B3A 61.0(4) . . ?
B6A B7A B3A 102.1(5) . . ?
B10A B7A B8A 57.0(5) . . ?
B2A B7A B8A 102.6(5) . . ?
B6A B7A B8A 90.8(5) . . ?
B3A B7A B8A 60.0(4) . . ?
B10A B7A H7A 118.1 . . ?
B2A B7A H7A 120.3 . . ?
B6A B7A H7A 130.8 . . ?
B3A B7A H7A 120.1 . . ?
B8A B7A H7A 130.7 . . ?
B10A B8A B3A 112.4(5) . . ?
B10A B8A B7A 57.1(5) . . ?
B3A B8A B7A 59.9(4) . . ?
B10A B8A B4A 112.4(5) . . ?
B3A B8A B4A 60.6(4) . . ?
B7A B8A B4A 102.2(5) . . ?
B10A B8A B9A 56.7(5) . . ?
B3A B8A B9A 102.0(5) . . ?
B7A B8A B9A 89.4(5) . . ?
B4A B8A B9A 60.2(4) . . ?
B10A B8A H8A 118.4 . . ?
B3A B8A H8A 120.1 . . ?
B7A B8A H8A 131.2 . . ?
B4A B8A H8A 119.9 . . ?
B9A B8A H8A 131.4 . . ?
B10A B9A B6A 57.9(5) . . ?
B10A B9A B5A 112.1(6) . . ?
B6A B9A B5A 59.0(4) . . ?
B10A B9A B8A 56.8(5) . . ?
B6A B9A B8A 89.9(5) . . ?
B5A B9A B8A 101.5(5) . . ?
B10A B9A B4A 112.0(6) . . ?
B6A B9A B4A 101.8(5) . . ?
B5A B9A B4A 60.5(4) . . ?
B8A B9A B4A 59.7(4) . . ?
B10A B9A H9A 118.3 . . ?
B6A B9A H9A 131.1 . . ?
B5A B9A H9A 120.7 . . ?
B8A B9A H9A 131.4 . . ?
B4A B9A H9A 120.3 . . ?
B9A B10A B8A 66.5(5) . . ?
B9A B10A B7A 100.4(5) . . ?
B8A B10A B7A 65.9(5) . . ?
B9A B10A B6A 65.6(5) . . ?
B8A B10A B6A 100.2(5) . . ?
B7A B10A B6A 65.0(5) . . ?
B9A B10A H10A 129.5 . . ?
B8A B10A H10A 129.5 . . ?
B7A B10A H10A 130.1 . . ?
B6A B10A H10A 130.4 . . ?
N3 C1B B5B 127.3(5) . . ?
N3 C1B B4B 124.9(5) . . ?
B5B C1B B4B 70.5(4) . . ?
N3 C1B B3B 124.6(4) . . ?
B5B C1B B3B 108.1(5) . . ?
B4B C1B B3B 69.5(4) . . ?
N3 C1B B2B 126.3(5) . . ?
B5B C1B B2B 70.4(4) . . ?
B4B C1B B2B 108.8(5) . . ?
B3B C1B B2B 69.7(4) . . ?
C1B B2B B7B 107.7(6) . . ?
C1B B2B B6B 108.2(5) . . ?
B7B B2B B6B 60.8(5) . . ?
C1B B2B B3B 55.1(4) . . ?
B7B B2B B3B 59.0(4) . . ?
B6B B2B B3B 102.1(5) . . ?
C1B B2B B5B 54.1(4) . . ?
B7B B2B B5B 101.1(5) . . ?
B6B B2B B5B 59.7(4) . . ?
B3B B2B B5B 89.2(5) . . ?
C1B B2B H2B 122.3 . . ?
B7B B2B H2B 121.5 . . ?
B6B B2B H2B 120.6 . . ?
B3B B2B H2B 131.0 . . ?
B5B B2B H2B 131.5 . . ?
C1B B3B B8B 108.7(5) . . ?
C1B B3B B7B 108.4(5) . . ?
B8B B3B B7B 60.7(4) . . ?
C1B B3B B4B 55.2(4) . . ?
B8B B3B B4B 59.6(4) . . ?
B7B B3B B4B 102.0(5) . . ?
C1B B3B B2B 55.2(4) . . ?
B8B B3B B2B 102.6(5) . . ?
B7B B3B B2B 59.6(4) . . ?
B4B B3B B2B 90.8(5) . . ?
C1B B3B H3B 121.9 . . ?
B8B B3B H3B 120.7 . . ?
B7B B3B H3B 121.1 . . ?
B4B B3B H3B 130.5 . . ?
B2B B3B H3B 130.3 . . ?
C1B B4B B8B 108.3(5) . . ?
C1B B4B B9B 107.6(6) . . ?
B8B B4B B9B 61.3(4) . . ?
C1B B4B B3B 55.3(4) . . ?
B8B B4B B3B 59.1(4) . . ?
B9B B4B B3B 101.7(5) . . ?
C1B B4B B5B 54.2(4) . . ?
B8B B4B B5B 101.8(5) . . ?
B9B B4B B5B 59.1(4) . . ?
B3B B4B B5B 89.5(5) . . ?
C1B B4B H4B 122.3 . . ?
B8B B4B H4B 120.8 . . ?
B9B B4B H4B 121.1 . . ?
B3B B4B H4B 131.0 . . ?
B5B B4B H4B 131.4 . . ?
C1B B5B B9B 109.3(5) . . ?
C1B B5B B6B 109.0(5) . . ?
B9B B5B B6B 61.3(5) . . ?
C1B B5B B4B 55.3(4) . . ?
B9B B5B B4B 59.8(4) . . ?
B6B B5B B4B 102.7(5) . . ?
C1B B5B B2B 55.5(4) . . ?
B9B B5B B2B 102.4(5) . . ?
B6B B5B B2B 59.2(4) . . ?
B4B B5B B2B 90.5(5) . . ?
C1B B5B H5B 121.4 . . ?
B9B B5B H5B 120.4 . . ?
B6B B5B H5B 120.6 . . ?
B4B B5B H5B 130.4 . . ?
B2B B5B H5B 130.8 . . ?
B10B B6B B2B 111.6(6) . . ?
B10B B6B B5B 110.3(6) . . ?
B2B B6B B5B 61.1(4) . . ?
B10B B6B B7B 56.8(5) . . ?
B2B B6B B7B 59.5(4) . . ?
B5B B6B B7B 101.1(5) . . ?
B10B B6B B9B 56.0(5) . . ?
B2B B6B B9B 102.1(5) . . ?
B5B B6B B9B 59.1(4) . . ?
B7B B6B B9B 89.0(6) . . ?
B10B B6B H6B 119.4 . . ?
B2B B6B H6B 119.9 . . ?
B5B B6B H6B 121.0 . . ?
B7B B6B H6B 131.6 . . ?
B9B B6B H6B 131.6 . . ?
B10B B7B B3B 112.3(6) . . ?
B10B B7B B2B 112.7(6) . . ?
B3B B7B B2B 61.5(4) . . ?
B10B B7B B8B 57.5(5) . . ?
B3B B7B B8B 59.6(4) . . ?
B2B B7B B8B 103.2(5) . . ?
B10B B7B B6B 57.8(5) . . ?
B3B B7B B6B 103.0(5) . . ?
B2B B7B B6B 59.6(4) . . ?
B8B B7B B6B 91.5(5) . . ?
B10B B7B H7B 118.2 . . ?
B3B B7B H7B 120.0 . . ?
B2B B7B H7B 119.7 . . ?
B8B B7B H7B 130.4 . . ?
B6B B7B H7B 130.3 . . ?
B10B B8B B3B 112.5(6) . . ?
B10B B8B B4B 112.0(6) . . ?
B3B B8B B4B 61.3(4) . . ?
B10B B8B B7B 57.5(5) . . ?
B3B B8B B7B 59.7(4) . . ?
B4B B8B B7B 102.6(5) . . ?
B10B B8B B9B 56.3(5) . . ?
B3B B8B B9B 102.3(5) . . ?
B4B B8B B9B 59.9(4) . . ?
B7B B8B B9B 89.6(6) . . ?
B10B B8B H8B 118.6 . . ?
B3B B8B H8B 119.8 . . ?
B4B B8B H8B 119.9 . . ?
B7B B8B H8B 131.0 . . ?
B9B B8B H8B 131.5 . . ?
B10B B9B B5B 112.4(6) . . ?
B10B B9B B4B 111.6(6) . . ?
B5B B9B B4B 61.0(4) . . ?
B10B B9B B8B 57.0(5) . . ?
B5B B9B B8B 101.4(5) . . ?
B4B B9B B8B 58.9(4) . . ?
B10B B9B B6B 57.7(5) . . ?
B5B B9B B6B 59.6(5) . . ?
B4B B9B B6B 102.4(5) . . ?
B8B B9B B6B 90.0(5) . . ?
B10B B9B H9B 118.3 . . ?
B5B B9B H9B 120.2 . . ?
B4B B9B H9B 120.4 . . ?
B8B B9B H9B 131.7 . . ?
B6B B9B H9B 130.7 . . ?
B9B B10B B7B 100.3(6) . . ?
B9B B10B B8B 66.7(5) . . ?
B7B B10B B8B 65.1(5) . . ?
B9B B10B B6B 66.3(5) . . ?
B7B B10B B6B 65.4(5) . . ?
B8B B10B B6B 100.7(6) . . ?
B9B B10B H10B 129.3 . . ?
B7B B10B H10B 130.5 . . ?
B8B B10B H10B 129.6 . . ?
B6B B10B H10B 129.7 . . ?
O1T Li1 O2T 114.0(13) . . ?
O2U Li1 O1U 116.7(8) . . ?
O1T Li1 C2 119.1(8) . . ?
O2U Li1 C2 122.3(6) . . ?
O2T Li1 C2 125.8(11) . . ?
O1U Li1 C2 121.0(6) . . ?
O3T Li2 C4 136.1(5) . 2_665 ?
O3T Li2 C4 112.8(5) . . ?
C4 Li2 C4 111.1(4) 2_665 . ?
O3T Li2 Li2 167.4(7) . 2_665 ?
C4 Li2 Li2 56.4(4) 2_665 2_665 ?
C4 Li2 Li2 54.8(4) . 2_665 ?
O6T Li4 O7T 108.4(12) . . ?
O7U Li4 O6U 105.9(12) . . ?
O6T Li4 O4T 106.5(8) . . ?
O7T Li4 O4T 111.7(6) . . ?
O7U Li4 O4T 112.8(9) . . ?
O6U Li4 O4T 108.6(7) . . ?
O6T Li4 O5T 114.8(10) . . ?
O7T Li4 O5T 105.1(6) . . ?
O7U Li4 O5T 110.4(9) . . ?
O6U Li4 O5T 108.5(8) . . ?
O4T Li4 O5T 110.4(7) . . ?
C1T O1T C4T 109.7(6) . . ?
C1T O1T Li1 120.6(14) . . ?
C4T O1T Li1 125.1(14) . . ?
O1T C1T C2T 106.8(6) . . ?
O1T C1T H1A 110.4 . . ?
C2T C1T H1A 110.4 . . ?
O1T C1T H1B 110.4 . . ?
C2T C1T H1B 110.4 . . ?
H1A C1T H1B 108.6 . . ?
C1T C2T C3T 103.2(7) . . ?
C1T C2T H2C 111.1 . . ?
C3T C2T H2C 111.1 . . ?
C1T C2T H2D 111.1 . . ?
C3T C2T H2D 111.1 . . ?
H2C C2T H2D 109.1 . . ?
C2T C3T C4T 101.0(8) . . ?
C2T C3T H3C 111.6 . . ?
C4T C3T H3C 111.6 . . ?
C2T C3T H3D 111.6 . . ?
C4T C3T H3D 111.6 . . ?
H3C C3T H3D 109.4 . . ?
O1T C4T C3T 104.2(7) . . ?
O1T C4T H4C 110.9 . . ?
C3T C4T H4C 110.9 . . ?
O1T C4T H4D 110.9 . . ?
C3T C4T H4D 110.9 . . ?
H4C C4T H4D 108.9 . . ?
C1U O1U C4U 108.6(5) . . ?
C1U O1U Li1 132.9(11) . . ?
C4U O1U Li1 113.8(10) . . ?
O1U C1U C2U 107.4(5) . . ?
O1U C1U H1C 110.2 . . ?
C2U C1U H1C 110.2 . . ?
O1U C1U H1D 110.2 . . ?
C2U C1U H1D 110.2 . . ?
H1C C1U H1D 108.5 . . ?
C1U C2U C3U 103.4(6) . . ?
C1U C2U H2E 111.1 . . ?
C3U C2U H2E 111.1 . . ?
C1U C2U H2F 111.1 . . ?
C3U C2U H2F 111.1 . . ?
H2E C2U H2F 109.0 . . ?
C4U C3U C2U 101.3(6) . . ?
C4U C3U H3E 111.5 . . ?
C2U C3U H3E 111.5 . . ?
C4U C3U H3F 111.5 . . ?
C2U C3U H3F 111.5 . . ?
H3E C3U H3F 109.3 . . ?
O1U C4U C3U 104.3(6) . . ?
O1U C4U H4E 110.9 . . ?
C3U C4U H4E 110.9 . . ?
O1U C4U H4F 110.9 . . ?
C3U C4U H4F 110.9 . . ?
H4E C4U H4F 108.9 . . ?
C5T O2T C8T 107.9(8) . . ?
C5T O2T Li1 102(2) . . ?
C8T O2T Li1 146(2) . . ?
O2T C5T C6T 108.1(6) . . ?
O2T C5T H5C 110.1 . . ?
C6T C5T H5C 110.1 . . ?
O2T C5T H5D 110.1 . . ?
C6T C5T H5D 110.1 . . ?
H5C C5T H5D 108.4 . . ?
C5T C6T C7T 104.4(7) . . ?
C5T C6T H6C 110.9 . . ?
C7T C6T H6C 110.9 . . ?
C5T C6T H6D 110.9 . . ?
C7T C6T H6D 110.9 . . ?
H6C C6T H6D 108.9 . . ?
C6T C7T C8T 101.7(9) . . ?
C6T C7T H7C 111.4 . . ?
C8T C7T H7C 111.4 . . ?
C6T C7T H7D 111.4 . . ?
C8T C7T H7D 111.4 . . ?
H7C C7T H7D 109.3 . . ?
O2T C8T C7T 103.3(9) . . ?
O2T C8T H8C 111.1 . . ?
C7T C8T H8C 111.1 . . ?
O2T C8T H8D 111.1 . . ?
C7T C8T H8D 111.1 . . ?
H8C C8T H8D 109.1 . . ?
C8U O2U C5U 109.7(5) . . ?
C8U O2U Li1 122.6(13) . . ?
C5U O2U Li1 123.7(11) . . ?
O2U C5U C6U 104.6(7) . . ?
O2U C5U H5E 110.8 . . ?
C6U C5U H5E 110.8 . . ?
O2U C5U H5F 110.8 . . ?
C6U C5U H5F 110.8 . . ?
H5E C5U H5F 108.9 . . ?
C5U C6U C7U 99.8(8) . . ?
C5U C6U H6E 111.8 . . ?
C7U C6U H6E 111.8 . . ?
C5U C6U H6F 111.8 . . ?
C7U C6U H6F 111.8 . . ?
H6E C6U H6F 109.5 . . ?
C8U C7U C6U 101.5(8) . . ?
C8U C7U H7E 111.5 . . ?
C6U C7U H7E 111.5 . . ?
C8U C7U H7F 111.5 . . ?
C6U C7U H7F 111.5 . . ?
H7E C7U H7F 109.3 . . ?
O2U C8U C7U 105.7(6) . . ?
O2U C8U H8E 110.6 . . ?
C7U C8U H8E 110.6 . . ?
O2U C8U H8F 110.6 . . ?
C7U C8U H8F 110.6 . . ?
H8E C8U H8F 108.7 . . ?
C12T O3T C9T 108.9(5) . . ?
C12T O3T Li2 123.2(5) . . ?
C9T O3T Li2 114.7(5) . . ?
O3T C9T C10T 107.0(6) . . ?
O3T C9T H9C 110.3 . . ?
C10T C9T H9C 110.3 . . ?
O3T C9T H9D 110.3 . . ?
C10T C9T H9D 110.3 . . ?
H9C C9T H9D 108.6 . . ?
C11T C10T C9T 103.7(6) . . ?
C11T C10T H10C 111.0 . . ?
C9T C10T H10C 111.0 . . ?
C11T C10T H10D 111.0 . . ?
C9T C10T H10D 111.0 . . ?
H10C C10T H10D 109.0 . . ?
C10T C11T C12T 103.9(6) . . ?
C10T C11T H11A 111.0 . . ?
C12T C11T H11A 111.0 . . ?
C10T C11T H11B 111.0 . . ?
C12T C11T H11B 111.0 . . ?
H11A C11T H11B 109.0 . . ?
O3T C12T C11T 103.0(5) . . ?
O3T C12T H12A 111.2 . . ?
C11T C12T H12A 111.2 . . ?
O3T C12T H12B 111.2 . . ?
C11T C12T H12B 111.2 . . ?
H12A C12T H12B 109.1 . . ?
C16T O4T C13T 108.0(6) . . ?
C16T O4T Li4 126.5(6) . . ?
C13T O4T Li4 124.6(6) . . ?
C14T C13T O4T 107.9(7) . . ?
C14T C13T H13A 110.1 . . ?
O4T C13T H13A 110.1 . . ?
C14T C13T H13B 110.1 . . ?
O4T C13T H13B 110.1 . . ?
H13A C13T H13B 108.4 . . ?
C13T C14T C15U 103.5(10) . . ?
C13T C14T C15T 106.3(10) . . ?
C13T C14T H14A 110.5 . . ?
C15T C14T H14A 110.5 . . ?
C13T C14T H14B 110.5 . . ?
C15T C14T H14B 110.5 . . ?
H14A C14T H14B 108.7 . . ?
C13T C14T H14C 111.1 . . ?
C15U C14T H14C 111.1 . . ?
C13T C14T H14D 111.1 . . ?
C15U C14T H14D 111.1 . . ?
H14C C14T H14D 109.0 . . ?
C14T C15T C16T 104.9(10) . . ?
C14T C15T H15A 110.8 . . ?
C16T C15T H15A 110.8 . . ?
C14T C15T H15B 110.8 . . ?
C16T C15T H15B 110.8 . . ?
H15A C15T H15B 108.8 . . ?
C14T C15U C16T 105.5(9) . . ?
C14T C15U H15C 110.6 . . ?
C16T C15U H15C 110.6 . . ?
C14T C15U H15D 110.6 . . ?
C16T C15U H15D 110.6 . . ?
H15C C15U H15D 108.8 . . ?
O4T C16T C15T 107.7(9) . . ?
O4T C16T C15U 104.1(10) . . ?
O4T C16T H16A 110.2 . . ?
C15T C16T H16A 110.2 . . ?
O4T C16T H16B 110.2 . . ?
C15T C16T H16B 110.2 . . ?
H16A C16T H16B 108.5 . . ?
O4T C16T H16C 110.9 . . ?
C15U C16T H16C 110.9 . . ?
O4T C16T H16D 110.9 . . ?
C15U C16T H16D 110.9 . . ?
H16C C16T H16D 109.0 . . ?
C17U O5T C20U 109.0(7) . . ?
C17T O5T C20T 107.2(5) . . ?
C17U O5T Li4 123.9(8) . . ?
C17T O5T Li4 126.0(5) . . ?
C20U O5T Li4 126.0(8) . . ?
C20T O5T Li4 124.5(5) . . ?
O5T C17T C18T 107.4(5) . . ?
O5T C17T H17A 110.2 . . ?
C18T C17T H17A 110.2 . . ?
O5T C17T H17B 110.2 . . ?
C18T C17T H17B 110.2 . . ?
H17A C17T H17B 108.5 . . ?
C19T C18T C17T 106.5(5) . . ?
C19T C18T H18A 110.4 . . ?
C17T C18T H18A 110.4 . . ?
C19T C18T H18B 110.4 . . ?
C17T C18T H18B 110.4 . . ?
H18A C18T H18B 108.6 . . ?
C18T C19T C20T 105.7(5) . . ?
C18T C19T H19A 110.6 . . ?
C20T C19T H19A 110.6 . . ?
C18T C19T H19B 110.6 . . ?
C20T C19T H19B 110.6 . . ?
H19A C19T H19B 108.7 . . ?
O5T C20T C19T 104.7(6) . . ?
O5T C20T H20A 110.8 . . ?
C19T C20T H20A 110.8 . . ?
O5T C20T H20B 110.8 . . ?
C19T C20T H20B 110.8 . . ?
H20A C20T H20B 108.9 . . ?
O5T C17U C18U 107.2(6) . . ?
O5T C17U H17C 110.3 . . ?
C18U C17U H17C 110.3 . . ?
O5T C17U H17D 110.3 . . ?
C18U C17U H17D 110.3 . . ?
H17C C17U H17D 108.5 . . ?
C17U C18U C19U 104.3(7) . . ?
C17U C18U H18C 110.9 . . ?
C19U C18U H18C 110.9 . . ?
C17U C18U H18D 110.9 . . ?
C19U C18U H18D 110.9 . . ?
H18C C18U H18D 108.9 . . ?
C18U C19U C20U 101.4(8) . . ?
C18U C19U H19C 111.5 . . ?
C20U C19U H19C 111.5 . . ?
C18U C19U H19D 111.5 . . ?
C20U C19U H19D 111.5 . . ?
H19C C19U H19D 109.3 . . ?
O5T C20U C19U 103.5(8) . . ?
O5T C20U H20C 111.1 . . ?
C19U C20U H20C 111.1 . . ?
O5T C20U H20D 111.1 . . ?
C19U C20U H20D 111.1 . . ?
H20C C20U H20D 109.0 . . ?
C24T O6T C21T 110.2(6) . . ?
C24T O6T Li4 138.4(15) . . ?
C21T O6T Li4 107.3(12) . . ?
O6T C21T C22T 106.4(7) . . ?
O6T C21T H21A 110.5 . . ?
C22T C21T H21A 110.5 . . ?
O6T C21T H21B 110.5 . . ?
C22T C21T H21B 110.5 . . ?
H21A C21T H21B 108.6 . . ?
C21T C22T C23T 103.6(7) . . ?
C21T C22T H22A 111.1 . . ?
C23T C22T H22A 111.1 . . ?
C21T C22T H22B 111.1 . . ?
C23T C22T H22B 111.1 . . ?
H22A C22T H22B 109.0 . . ?
C24T C23T C22T 103.7(7) . . ?
C24T C23T H23A 111.0 . . ?
C22T C23T H23A 111.0 . . ?
C24T C23T H23B 111.0 . . ?
C22T C23T H23B 111.0 . . ?
H23A C23T H23B 109.0 . . ?
O6T C24T C23T 107.9(6) . . ?
O6T C24T H24A 110.1 . . ?
C23T C24T H24A 110.1 . . ?
O6T C24T H24B 110.1 . . ?
C23T C24T H24B 110.1 . . ?
H24A C24T H24B 108.4 . . ?
C24U O6U C21U 107.4(6) . . ?
C24U O6U Li4 116.0(10) . . ?
C21U O6U Li4 135.7(10) . . ?
O6U C21U C22U 102.9(7) . . ?
O6U C21U H21C 111.2 . . ?
C22U C21U H21C 111.2 . . ?
O6U C21U H21D 111.2 . . ?
C22U C21U H21D 111.2 . . ?
H21C C21U H21D 109.1 . . ?
C23U C22U C21U 102.8(7) . . ?
C23U C22U H22C 111.2 . . ?
C21U C22U H22C 111.2 . . ?
C23U C22U H22D 111.2 . . ?
C21U C22U H22D 111.2 . . ?
H22C C22U H22D 109.1 . . ?
C22U C23U C24U 104.2(6) . . ?
C22U C23U H23C 110.9 . . ?
C24U C23U H23C 110.9 . . ?
C22U C23U H23D 110.9 . . ?
C24U C23U H23D 110.9 . . ?
H23C C23U H23D 108.9 . . ?
O6U C24U C23U 107.9(6) . . ?
O6U C24U H24C 110.1 . . ?
C23U C24U H24C 110.1 . . ?
O6U C24U H24D 110.1 . . ?
C23U C24U H24D 110.1 . . ?
H24C C24U H24D 108.4 . . ?
C25T O7T C28T 110.2(5) . . ?
C25T O7T Li4 127.6(9) . . ?
C28T O7T Li4 118.5(9) . . ?
O7T C25T C26T 107.0(6) . . ?
O7T C25T H25A 110.3 . . ?
C26T C25T H25A 110.3 . . ?
O7T C25T H25B 110.3 . . ?
C26T C25T H25B 110.3 . . ?
H25A C25T H25B 108.6 . . ?
C27T C26T C25T 104.0(7) . . ?
C27T C26T H26A 111.0 . . ?
C25T C26T H26A 111.0 . . ?
C27T C26T H26B 111.0 . . ?
C25T C26T H26B 111.0 . . ?
H26A C26T H26B 109.0 . . ?
C26T C27T C28T 103.2(7) . . ?
C26T C27T H27A 111.1 . . ?
C28T C27T H27A 111.1 . . ?
C26T C27T H27B 111.1 . . ?
C28T C27T H27B 111.1 . . ?
H27A C27T H27B 109.1 . . ?
O7T C28T C27T 106.0(6) . . ?
O7T C28T H28A 110.5 . . ?
C27T C28T H28A 110.5 . . ?
O7T C28T H28B 110.5 . . ?
C27T C28T H28B 110.5 . . ?
H28A C28T H28B 108.7 . . ?
C25U O7U C28U 109.5(6) . . ?
C25U O7U Li4 127.2(13) . . ?
C28U O7U Li4 123.2(13) . . ?
O7U C25U C26U 106.4(7) . . ?
O7U C25U H25C 110.4 . . ?
C26U C25U H25C 110.4 . . ?
O7U C25U H25D 110.4 . . ?
C26U C25U H25D 110.4 . . ?
H25C C25U H25D 108.6 . . ?
C25U C26U C27U 101.2(8) . . ?
C25U C26U H26C 111.5 . . ?
C27U C26U H26C 111.5 . . ?
C25U C26U H26D 111.5 . . ?
C27U C26U H26D 111.5 . . ?
H26C C26U H26D 109.4 . . ?
C28U C27U C26U 100.3(8) . . ?
C28U C27U H27C 111.7 . . ?
C26U C27U H27C 111.7 . . ?
C28U C27U H27D 111.7 . . ?
C26U C27U H27D 111.7 . . ?
H27C C27U H27D 109.5 . . ?
O7U C28U C27U 104.9(7) . . ?
O7U C28U H28C 110.8 . . ?
C27U C28U H28C 110.8 . . ?
O7U C28U H28D 110.8 . . ?
C27U C28U H28D 110.8 . . ?
H28C C28U H28D 108.8 . . ?
C4S O1S C1S 102.6(13) . . ?
C2S C1S O1S 105.7(14) . . ?
C2S C1S H1E 110.6 . . ?
O1S C1S H1E 110.6 . . ?
C2S C1S H1F 110.6 . . ?
O1S C1S H1F 110.6 . . ?
H1E C1S H1F 108.7 . . ?
C3S C2S C1S 104.1(15) . . ?
C3S C2S H2G 110.9 . . ?
C1S C2S H2G 110.9 . . ?
C3S C2S H2H 110.9 . . ?
C1S C2S H2H 110.9 . . ?
H2G C2S H2H 109.0 . . ?
C2S C3S C4S 105.4(14) . . ?
C2S C3S H3G 110.7 . . ?
C4S C3S H3G 110.7 . . ?
C2S C3S H3H 110.7 . . ?
C4S C3S H3H 110.7 . . ?
H3G C3S H3H 108.8 . . ?
O1S C4S C3S 112.9(14) . . ?
O1S C4S H4G 109.0 . . ?
C3S C4S H4G 109.0 . . ?
O1S C4S H4H 109.0 . . ?
C3S C4S H4H 109.0 . . ?
H4G C4S H4H 107.8 . . ?

loop_
_geom_bond_atom_site_label_1
_geom_bond_atom_site_label_2
_geom_bond_distance
_geom_bond_site_symmetry_2
_geom_bond_publ_flag
N1 C2 1.363(7) . ?
N1 C5 1.395(6) . ?
N1 C1A 1.431(7) . ?
C2 N3 1.359(6) . ?
C2 Li1 2.066(11) . ?
N3 C4 1.425(6) . ?
N3 C1B 1.444(6) . ?
C4 C5 1.370(7) . ?
C4 Li2 2.130(11) 2_665 ?
C4 Li2 2.171(10) . ?
C5 H5 0.9500 . ?
C1A B5A 1.554(9) . ?
C1A B4A 1.579(8) . ?
C1A B3A 1.601(8) . ?
C1A B2A 1.607(9) . ?
B2A B6A 1.760(12) . ?
B2A B7A 1.783(10) . ?
B2A B5A 1.791(12) . ?
B2A B3A 1.821(10) . ?
B2A H2A 1.1200 . ?
B3A B7A 1.806(10) . ?
B3A B8A 1.807(9) . ?
B3A B4A 1.826(10) . ?
B3A H3A 1.1200 . ?
B4A B8A 1.813(9) . ?
B4A B9A 1.822(11) . ?
B4A B5A 1.835(11) . ?
B4A H4A 1.1200 . ?
B5A B6A 1.790(11) . ?
B5A B9A 1.820(10) . ?
B5A H5A 1.1200 . ?
B6A B10A 1.687(11) . ?
B6A B7A 1.798(12) . ?
B6A B9A 1.814(13) . ?
B6A H6A 1.1200 . ?
B7A B10A 1.662(11) . ?
B7A B8A 1.808(11) . ?
B7A H7A 1.1200 . ?
B8A B10A 1.661(11) . ?
B8A B9A 1.821(11) . ?
B8A H8A 1.1200 . ?
B9A B10A 1.660(12) . ?
B9A H9A 1.1200 . ?
B10A H10A 1.1200 . ?
C1B B5B 1.572(8) . ?
C1B B4B 1.594(9) . ?
C1B B3B 1.596(8) . ?
C1B B2B 1.600(9) . ?
B2B B7B 1.792(11) . ?
B2B B6B 1.795(11) . ?
B2B B3B 1.827(10) . ?
B2B B5B 1.828(10) . ?
B2B H2B 1.1200 . ?
B3B B8B 1.779(10) . ?
B3B B7B 1.782(10) . ?
B3B B4B 1.818(10) . ?
B3B H3B 1.1200 . ?
B4B B8B 1.788(11) . ?
B4B B9B 1.806(11) . ?
B4B B5B 1.827(11) . ?
B4B H4B 1.1200 . ?
B5B B9B 1.793(11) . ?
B5B B6B 1.803(11) . ?
B5B H5B 1.1200 . ?
B6B B10B 1.692(12) . ?
B6B B7B 1.817(12) . ?
B6B B9B 1.833(13) . ?
B6B H6B 1.1200 . ?
B7B B10B 1.672(12) . ?
B7B B8B 1.798(12) . ?
B7B H7B 1.1200 . ?
B8B B10B 1.672(12) . ?
B8B B9B 1.831(12) . ?
B8B H8B 1.1200 . ?
B9B B10B 1.660(12) . ?
B9B H9B 1.1200 . ?
B10B H10B 1.1200 . ?
Li1 O1T 1.885(9) . ?
Li1 O2U 1.885(8) . ?
Li1 O2T 1.891(9) . ?
Li1 O1U 1.893(8) . ?
Li2 O3T 1.921(10) . ?
Li2 C4 2.130(11) 2_665 ?
Li2 Li2 2.432(19) 2_665 ?
Li4 O6T 1.890(10) . ?
Li4 O7T 1.892(10) . ?
Li4 O7U 1.894(11) . ?
Li4 O6U 1.898(10) . ?
Li4 O4T 1.907(14) . ?
Li4 O5T 1.907(13) . ?
O1T C1T 1.429(9) . ?
O1T C4T 1.440(9) . ?
C1T C2T 1.514(10) . ?
C1T H1A 0.9900 . ?
C1T H1B 0.9900 . ?
C2T C3T 1.520(10) . ?
C2T H2C 0.9900 . ?
C2T H2D 0.9900 . ?
C3T C4T 1.530(10) . ?
C3T H3C 0.9900 . ?
C3T H3D 0.9900 . ?
C4T H4C 0.9900 . ?
C4T H4D 0.9900 . ?
O1U C1U 1.432(8) . ?
O1U C4U 1.442(9) . ?
C1U C2U 1.514(9) . ?
C1U H1C 0.9900 . ?
C1U H1D 0.9900 . ?
C2U C3U 1.523(9) . ?
C2U H2E 0.9900 . ?
C2U H2F 0.9900 . ?
C3U C4U 1.521(9) . ?
C3U H3E 0.9900 . ?
C3U H3F 0.9900 . ?
C4U H4E 0.9900 . ?
C4U H4F 0.9900 . ?
O2T C5T 1.435(9) . ?
O2T C8T 1.447(10) . ?
C5T C6T 1.500(9) . ?
C5T H5C 0.9900 . ?
C5T H5D 0.9900 . ?
C6T C7T 1.523(10) . ?
C6T H6C 0.9900 . ?
C6T H6D 0.9900 . ?
C7T C8T 1.537(10) . ?
C7T H7C 0.9900 . ?
C7T H7D 0.9900 . ?
C8T H8C 0.9900 . ?
C8T H8D 0.9900 . ?
O2U C8U 1.433(8) . ?
O2U C5U 1.443(8) . ?
C5U C6U 1.524(9) . ?
C5U H5E 0.9900 . ?
C5U H5F 0.9900 . ?
C6U C7U 1.535(10) . ?
C6U H6E 0.9900 . ?
C6U H6F 0.9900 . ?
C7U C8U 1.530(10) . ?
C7U H7E 0.9900 . ?
C7U H7F 0.9900 . ?
C8U H8E 0.9900 . ?
C8U H8F 0.9900 . ?
O3T C12T 1.423(7) . ?
O3T C9T 1.452(7) . ?
C9T C10T 1.501(9) . ?
C9T H9C 0.9900 . ?
C9T H9D 0.9900 . ?
C10T C11T 1.487(9) . ?
C10T H10C 0.9900 . ?
C10T H10D 0.9900 . ?
C11T C12T 1.518(9) . ?
C11T H11A 0.9900 . ?
C11T H11B 0.9900 . ?
C12T H12A 0.9900 . ?
C12T H12B 0.9900 . ?
O4T C16T 1.407(8) . ?
O4T C13T 1.444(8) . ?
C13T C14T 1.438(10) . ?
C13T H13A 0.9900 . ?
C13T H13B 0.9900 . ?
C14T C15U 1.444(9) . ?
C14T C15T 1.463(10) . ?
C14T H14A 0.9900 . ?
C14T H14B 0.9900 . ?
C14T H14C 0.9900 . ?
C14T H14D 0.9900 . ?
C15T C16T 1.465(10) . ?
C15T H15A 0.9900 . ?
C15T H15B 0.9900 . ?
C15U C16T 1.471(10) . ?
C15U H15C 0.9900 . ?
C15U H15D 0.9900 . ?
C16T H16A 0.9900 . ?
C16T H16B 0.9900 . ?
C16T H16C 0.9900 . ?
C16T H16D 0.9900 . ?
O5T C17U 1.435(9) . ?
O5T C17T 1.435(7) . ?
O5T C20U 1.435(10) . ?
O5T C20T 1.459(7) . ?
C17T C18T 1.488(8) . ?
C17T H17A 0.9900 . ?
C17T H17B 0.9900 . ?
C18T C19T 1.487(8) . ?
C18T H18A 0.9900 . ?
C18T H18B 0.9900 . ?
C19T C20T 1.508(9) . ?
C19T H19A 0.9900 . ?
C19T H19B 0.9900 . ?
C20T H20A 0.9900 . ?
C20T H20B 0.9900 . ?
C17U C18U 1.505(9) . ?
C17U H17C 0.9900 . ?
C17U H17D 0.9900 . ?
C18U C19U 1.522(10) . ?
C18U H18C 0.9900 . ?
C18U H18D 0.9900 . ?
C19U C20U 1.534(10) . ?
C19U H19C 0.9900 . ?
C19U H19D 0.9900 . ?
C20U H20C 0.9900 . ?
C20U H20D 0.9900 . ?
O6T C24T 1.420(9) . ?
O6T C21T 1.429(9) . ?
C21T C22T 1.506(9) . ?
C21T H21A 0.9900 . ?
C21T H21B 0.9900 . ?
C22T C23T 1.521(10) . ?
C22T H22A 0.9900 . ?
C22T H22B 0.9900 . ?
C23T C24T 1.506(9) . ?
C23T H23A 0.9900 . ?
C23T H23B 0.9900 . ?
C24T H24A 0.9900 . ?
C24T H24B 0.9900 . ?
O6U C24U 1.434(9) . ?
O6U C21U 1.446(9) . ?
C21U C22U 1.530(10) . ?
C21U H21C 0.9900 . ?
C21U H21D 0.9900 . ?
C22U C23U 1.510(9) . ?
C22U H22C 0.9900 . ?
C22U H22D 0.9900 . ?
C23U C24U 1.511(9) . ?
C23U H23C 0.9900 . ?
C23U H23D 0.9900 . ?
C24U H24C 0.9900 . ?
C24U H24D 0.9900 . ?
O7T C25T 1.425(9) . ?
O7T C28T 1.427(9) . ?
C25T C26T 1.503(9) . ?
C25T H25A 0.9900 . ?
C25T H25B 0.9900 . ?
C26T C27T 1.501(9) . ?
C26T H26A 0.9900 . ?
C26T H26B 0.9900 . ?
C27T C28T 1.516(9) . ?
C27T H27A 0.9900 . ?
C27T H27B 0.9900 . ?
C28T H28A 0.9900 . ?
C28T H28B 0.9900 . ?
O7U C25U 1.436(9) . ?
O7U C28U 1.437(9) . ?
C25U C26U 1.515(10) . ?
C25U H25C 0.9900 . ?
C25U H25D 0.9900 . ?
C26U C27U 1.542(10) . ?
C26U H26C 0.9900 . ?
C26U H26D 0.9900 . ?
C27U C28U 1.522(10) . ?
C27U H27C 0.9900 . ?
C27U H27D 0.9900 . ?
C28U H28C 0.9900 . ?
C28U H28D 0.9900 . ?
O1S C4S 1.315(16) . ?
O1S C1S 1.458(17) . ?
C1S C2S 1.454(18) . ?
C1S H1E 0.9900 . ?
C1S H1F 0.9900 . ?
C2S C3S 1.347(15) . ?
C2S H2G 0.9900 . ?
C2S H2H 0.9900 . ?
C3S C4S 1.441(16) . ?
C3S H3G 0.9900 . ?
C3S H3H 0.9900 . ?
C4S H4G 0.9900 . ?
C4S H4H 0.9900 . ?

loop_
_geom_torsion_atom_site_label_1
_geom_torsion_atom_site_label_2
_geom_torsion_atom_site_label_3
_geom_torsion_atom_site_label_4
_geom_torsion
_geom_torsion_site_symmetry_1
_geom_torsion_site_symmetry_2
_geom_torsion_site_symmetry_3
_geom_torsion_site_symmetry_4
_geom_torsion_publ_flag
C5 N1 C2 N3 0.0(5) . . . . ?
C1A N1 C2 N3 -176.8(4) . . . . ?
C5 N1 C2 Li1 -167.7(4) . . . . ?
C1A N1 C2 Li1 15.5(8) . . . . ?
N1 C2 N3 C4 -0.7(6) . . . . ?
Li1 C2 N3 C4 167.6(4) . . . . ?
N1 C2 N3 C1B 178.4(4) . . . . ?
Li1 C2 N3 C1B -13.4(7) . . . . ?
C2 N3 C4 C5 1.0(6) . . . . ?
C1B N3 C4 C5 -178.0(4) . . . . ?
C2 N3 C4 Li2 -152.8(5) . . . 2_665 ?
C1B N3 C4 Li2 28.2(7) . . . 2_665 ?
C2 N3 C4 Li2 125.3(5) . . . . ?
C1B N3 C4 Li2 -53.7(6) . . . . ?
N3 C4 C5 N1 -0.9(6) . . . . ?
Li2 C4 C5 N1 150.7(5) 2_665 . . . ?
Li2 C4 C5 N1 -127.6(5) . . . . ?
C2 N1 C5 C4 0.7(6) . . . . ?
C1A N1 C5 C4 177.5(5) . . . . ?
C2 N1 C1A B5A 166.1(6) . . . . ?
C5 N1 C1A B5A -10.3(9) . . . . ?
C2 N1 C1A B4A -100.8(7) . . . . ?
C5 N1 C1A B4A 82.8(7) . . . . ?
C2 N1 C1A B3A -10.5(8) . . . . ?
C5 N1 C1A B3A 173.1(5) . . . . ?
C2 N1 C1A B2A 77.8(7) . . . . ?
C5 N1 C1A B2A -98.6(7) . . . . ?
N1 C1A B2A B6A 147.4(5) . . . . ?
B5A C1A B2A B6A 27.6(5) . . . . ?
B4A C1A B2A B6A -33.8(7) . . . . ?
B3A C1A B2A B6A -93.2(6) . . . . ?
N1 C1A B2A B7A -147.7(5) . . . . ?
B5A C1A B2A B7A 92.5(6) . . . . ?
B4A C1A B2A B7A 31.1(7) . . . . ?
B3A C1A B2A B7A -28.3(5) . . . . ?
N1 C1A B2A B5A 119.8(6) . . . . ?
B4A C1A B2A B5A -61.4(5) . . . . ?
B3A C1A B2A B5A -120.8(5) . . . . ?
N1 C1A B2A B3A -119.4(6) . . . . ?
B5A C1A B2A B3A 120.8(5) . . . . ?
B4A C1A B2A B3A 59.4(5) . . . . ?
N1 C1A B3A B7A 147.0(5) . . . . ?
B5A C1A B3A B7A -30.0(7) . . . . ?
B4A C1A B3A B7A -91.7(5) . . . . ?
B2A C1A B3A B7A 27.8(5) . . . . ?
N1 C1A B3A B8A -149.4(5) . . . . ?
B5A C1A B3A B8A 33.5(7) . . . . ?
B4A C1A B3A B8A -28.2(5) . . . . ?
B2A C1A B3A B8A 91.3(5) . . . . ?
N1 C1A B3A B2A 119.3(6) . . . . ?
B5A C1A B3A B2A -57.8(5) . . . . ?
B4A C1A B3A B2A -119.5(5) . . . . ?
N1 C1A B3A B4A -121.3(6) . . . . ?
B5A C1A B3A B4A 61.7(5) . . . . ?
B2A C1A B3A B4A 119.5(5) . . . . ?
B6A B2A B3A C1A 103.8(6) . . . . ?
B7A B2A B3A C1A 148.9(6) . . . . ?
B5A B2A B3A C1A 44.1(4) . . . . ?
C1A B2A B3A B7A -148.9(6) . . . . ?
B6A B2A B3A B7A -45.0(5) . . . . ?
B5A B2A B3A B7A -104.8(5) . . . . ?
C1A B2A B3A B8A -104.3(5) . . . . ?
B6A B2A B3A B8A -0.5(6) . . . . ?
B7A B2A B3A B8A 44.5(5) . . . . ?
B5A B2A B3A B8A -60.3(5) . . . . ?
C1A B2A B3A B4A -45.1(4) . . . . ?
B6A B2A B3A B4A 58.8(5) . . . . ?
B7A B2A B3A B4A 103.8(5) . . . . ?
B5A B2A B3A B4A -1.0(4) . . . . ?
N1 C1A B4A B8A 148.1(5) . . . . ?
B5A C1A B4A B8A -90.4(6) . . . . ?
B3A C1A B4A B8A 28.2(5) . . . . ?
B2A C1A B4A B8A -30.7(7) . . . . ?
N1 C1A B4A B9A -148.3(5) . . . . ?
B5A C1A B4A B9A -26.7(5) . . . . ?
B3A C1A B4A B9A 91.8(5) . . . . ?
B2A C1A B4A B9A 32.9(6) . . . . ?
N1 C1A B4A B3A 120.0(6) . . . . ?
B5A C1A B4A B3A -118.5(5) . . . . ?
B2A C1A B4A B3A -58.9(5) . . . . ?
N1 C1A B4A B5A -121.5(7) . . . . ?
B3A C1A B4A B5A 118.5(5) . . . . ?
B2A C1A B4A B5A 59.7(5) . . . . ?
B7A B3A B4A C1A 104.1(5) . . . . ?
B8A B3A B4A C1A 148.8(6) . . . . ?
B2A B3A B4A C1A 45.9(4) . . . . ?
C1A B3A B4A B8A -148.8(6) . . . . ?
B7A B3A B4A B8A -44.7(4) . . . . ?
B2A B3A B4A B8A -102.8(5) . . . . ?
C1A B3A B4A B9A -103.7(5) . . . . ?
B7A B3A B4A B9A 0.3(6) . . . . ?
B8A B3A B4A B9A 45.0(5) . . . . ?
B2A B3A B4A B9A -57.8(5) . . . . ?
C1A B3A B4A B5A -44.9(4) . . . . ?
B7A B3A B4A B5A 59.1(5) . . . . ?
B8A B3A B4A B5A 103.8(5) . . . . ?
B2A B3A B4A B5A 1.0(4) . . . . ?
N1 C1A B5A B6A -146.4(6) . . . . ?
B4A C1A B5A B6A 91.2(6) . . . . ?
B3A C1A B5A B6A 30.6(7) . . . . ?
B2A C1A B5A B6A -27.3(5) . . . . ?
N1 C1A B5A B2A -119.2(6) . . . . ?
B4A C1A B5A B2A 118.5(5) . . . . ?
B3A C1A B5A B2A 57.9(5) . . . . ?
N1 C1A B5A B9A 149.3(6) . . . . ?
B4A C1A B5A B9A 27.0(5) . . . . ?
B3A C1A B5A B9A -33.7(7) . . . . ?
B2A C1A B5A B9A -91.6(6) . . . . ?
N1 C1A B5A B4A 122.3(6) . . . . ?
B3A C1A B5A B4A -60.6(5) . . . . ?
B2A C1A B5A B4A -118.5(5) . . . . ?
B6A B2A B5A C1A -149.7(6) . . . . ?
B7A B2A B5A C1A -104.3(5) . . . . ?
B3A B2A B5A C1A -44.9(4) . . . . ?
C1A B2A B5A B6A 149.7(6) . . . . ?
B7A B2A B5A B6A 45.4(5) . . . . ?
B3A B2A B5A B6A 104.8(5) . . . . ?
C1A B2A B5A B9A 105.2(6) . . . . ?
B6A B2A B5A B9A -44.6(5) . . . . ?
B7A B2A B5A B9A 0.9(6) . . . . ?
B3A B2A B5A B9A 60.3(5) . . . . ?
C1A B2A B5A B4A 45.9(4) . . . . ?
B6A B2A B5A B4A -103.8(5) . . . . ?
B7A B2A B5A B4A -58.4(5) . . . . ?
B3A B2A B5A B4A 1.0(4) . . . . ?
B8A B4A B5A C1A 105.0(5) . . . . ?
B9A B4A B5A C1A 150.2(6) . . . . ?
B3A B4A B5A C1A 46.4(4) . . . . ?
C1A B4A B5A B6A -105.7(6) . . . . ?
B8A B4A B5A B6A -0.6(6) . . . . ?
B9A B4A B5A B6A 44.6(5) . . . . ?
B3A B4A B5A B6A -59.2(5) . . . . ?
C1A B4A B5A B2A -47.4(4) . . . . ?
B8A B4A B5A B2A 57.6(5) . . . . ?
B9A B4A B5A B2A 102.8(5) . . . . ?
B3A B4A B5A B2A -1.0(4) . . . . ?
C1A B4A B5A B9A -150.2(6) . . . . ?
B8A B4A B5A B9A -45.2(5) . . . . ?
B3A B4A B5A B9A -103.8(5) . . . . ?
C1A B2A B6A B10A 78.4(7) . . . . ?
B7A B2A B6A B10A -23.6(6) . . . . ?
B5A B2A B6A B10A 103.9(7) . . . . ?
B3A B2A B6A B10A 21.0(8) . . . . ?
C1A B2A B6A B5A -25.5(5) . . . . ?
B7A B2A B6A B5A -127.4(6) . . . . ?
B3A B2A B6A B5A -82.9(5) . . . . ?
C1A B2A B6A B7A 101.9(6) . . . . ?
B5A B2A B6A B7A 127.4(6) . . . . ?
B3A B2A B6A B7A 44.5(5) . . . . ?
C1A B2A B6A B9A 19.6(7) . . . . ?
B7A B2A B6A B9A -82.3(5) . . . . ?
B5A B2A B6A B9A 45.1(5) . . . . ?
B3A B2A B6A B9A -37.8(6) . . . . ?
C1A B5A B6A B10A -77.1(8) . . . . ?
B2A B5A B6A B10A -103.8(7) . . . . ?
B9A B5A B6A B10A 23.8(6) . . . . ?
B4A B5A B6A B10A -20.5(8) . . . . ?
C1A B5A B6A B2A 26.7(5) . . . . ?
B9A B5A B6A B2A 127.6(6) . . . . ?
B4A B5A B6A B2A 83.3(5) . . . . ?
C1A B5A B6A B7A -18.2(7) . . . . ?
B2A B5A B6A B7A -44.8(5) . . . . ?
B9A B5A B6A B7A 82.8(6) . . . . ?
B4A B5A B6A B7A 38.5(7) . . . . ?
C1A B5A B6A B9A -101.0(6) . . . . ?
B2A B5A B6A B9A -127.6(6) . . . . ?
B4A B5A B6A B9A -44.3(5) . . . . ?
C1A B2A B7A B10A -77.3(7) . . . . ?
B6A B2A B7A B10A 24.0(6) . . . . ?
B5A B2A B7A B10A -21.2(8) . . . . ?
B3A B2A B7A B10A -104.0(7) . . . . ?
C1A B2A B7A B6A -101.3(6) . . . . ?
B5A B2A B7A B6A -45.2(5) . . . . ?
B3A B2A B7A B6A -128.0(6) . . . . ?
C1A B2A B7A B3A 26.7(5) . . . . ?
B6A B2A B7A B3A 128.0(6) . . . . ?
B5A B2A B7A B3A 82.9(5) . . . . ?
C1A B2A B7A B8A -18.1(7) . . . . ?
B6A B2A B7A B8A 83.2(6) . . . . ?
B5A B2A B7A B8A 38.0(6) . . . . ?
B3A B2A B7A B8A -44.8(5) . . . . ?
B2A B6A B7A B10A -153.8(7) . . . . ?
B5A B6A B7A B10A -108.7(7) . . . . ?
B9A B6A B7A B10A -48.8(5) . . . . ?
B10A B6A B7A B2A 153.8(7) . . . . ?
B5A B6A B7A B2A 45.1(5) . . . . ?
B9A B6A B7A B2A 105.0(5) . . . . ?
B10A B6A B7A B3A 109.0(6) . . . . ?
B2A B6A B7A B3A -44.8(5) . . . . ?
B5A B6A B7A B3A 0.3(7) . . . . ?
B9A B6A B7A B3A 60.2(5) . . . . ?
B10A B6A B7A B8A 49.5(5) . . . . ?
B2A B6A B7A B8A -104.2(5) . . . . ?
B5A B6A B7A B8A -59.2(6) . . . . ?
B9A B6A B7A B8A 0.7(4) . . . . ?
C1A B3A B7A B10A 77.3(7) . . . . ?
B8A B3A B7A B10A -23.4(5) . . . . ?
B2A B3A B7A B10A 104.0(7) . . . . ?
B4A B3A B7A B10A 21.2(7) . . . . ?
C1A B3A B7A B2A -26.7(5) . . . . ?
B8A B3A B7A B2A -127.4(5) . . . . ?
B4A B3A B7A B2A -82.8(5) . . . . ?
C1A B3A B7A B6A 16.9(6) . . . . ?
B8A B3A B7A B6A -83.8(5) . . . . ?
B2A B3A B7A B6A 43.6(5) . . . . ?
B4A B3A B7A B6A -39.2(6) . . . . ?
C1A B3A B7A B8A 100.7(5) . . . . ?
B2A B3A B7A B8A 127.4(5) . . . . ?
B4A B3A B7A B8A 44.6(4) . . . . ?
C1A B3A B8A B10A -77.6(6) . . . . ?
B7A B3A B8A B10A 23.4(5) . . . . ?
B2A B3A B8A B10A -20.4(6) . . . . ?
B4A B3A B8A B10A -103.9(6) . . . . ?
C1A B3A B8A B7A -101.1(6) . . . . ?
B2A B3A B8A B7A -43.9(5) . . . . ?
B4A B3A B8A B7A -127.4(5) . . . . ?
C1A B3A B8A B4A 26.3(5) . . . . ?
B7A B3A B8A B4A 127.4(5) . . . . ?
B2A B3A B8A B4A 83.5(5) . . . . ?
C1A B3A B8A B9A -18.9(6) . . . . ?
B7A B3A B8A B9A 82.2(5) . . . . ?
B2A B3A B8A B9A 38.3(6) . . . . ?
B4A B3A B8A B9A -45.2(5) . . . . ?
B2A B7A B8A B10A -108.7(6) . . . . ?
B6A B7A B8A B10A -50.4(5) . . . . ?
B3A B7A B8A B10A -154.0(6) . . . . ?
B10A B7A B8A B3A 154.0(6) . . . . ?
B2A B7A B8A B3A 45.3(5) . . . . ?
B6A B7A B8A B3A 103.6(5) . . . . ?
B10A B7A B8A B4A 108.9(6) . . . . ?
B2A B7A B8A B4A 0.3(6) . . . . ?
B6A B7A B8A B4A 58.5(5) . . . . ?
B3A B7A B8A B4A -45.1(5) . . . . ?
B10A B7A B8A B9A 49.7(5) . . . . ?
B2A B7A B8A B9A -59.0(5) . . . . ?
B6A B7A B8A B9A -0.7(4) . . . . ?
B3A B7A B8A B9A -104.3(5) . . . . ?
C1A B4A B8A B10A 77.0(7) . . . . ?
B9A B4A B8A B10A -23.0(6) . . . . ?
B3A B4A B8A B10A 103.9(6) . . . . ?
B5A B4A B8A B10A 22.0(7) . . . . ?
C1A B4A B8A B3A -26.8(5) . . . . ?
B9A B4A B8A B3A -126.8(5) . . . . ?
B5A B4A B8A B3A -81.9(5) . . . . ?
C1A B4A B8A B7A 17.9(7) . . . . ?
B9A B4A B8A B7A -82.1(5) . . . . ?
B3A B4A B8A B7A 44.7(5) . . . . ?
B5A B4A B8A B7A -37.2(6) . . . . ?
C1A B4A B8A B9A 100.0(6) . . . . ?
B3A B4A B8A B9A 126.8(5) . . . . ?
B5A B4A B8A B9A 45.0(5) . . . . ?
B2A B6A B9A B10A 108.3(6) . . . . ?
B5A B6A B9A B10A 153.4(7) . . . . ?
B7A B6A B9A B10A 49.1(5) . . . . ?
B10A B6A B9A B5A -153.4(7) . . . . ?
B2A B6A B9A B5A -45.1(5) . . . . ?
B7A B6A B9A B5A -104.3(5) . . . . ?
B10A B6A B9A B8A -49.8(5) . . . . ?
B2A B6A B9A B8A 58.5(5) . . . . ?
B5A B6A B9A B8A 103.6(5) . . . . ?
B7A B6A B9A B8A -0.7(4) . . . . ?
B10A B6A B9A B4A -108.7(6) . . . . ?
B2A B6A B9A B4A -0.4(6) . . . . ?
B5A B6A B9A B4A 44.6(5) . . . . ?
B7A B6A B9A B4A -59.7(5) . . . . ?
C1A B5A B9A B10A 78.3(8) . . . . ?
B6A B5A B9A B10A -24.2(6) . . . . ?
B2A B5A B9A B10A 19.6(8) . . . . ?
B4A B5A B9A B10A 103.6(7) . . . . ?
C1A B5A B9A B6A 102.5(7) . . . . ?
B2A B5A B9A B6A 43.8(5) . . . . ?
B4A B5A B9A B6A 127.8(6) . . . . ?
C1A B5A B9A B8A 19.6(7) . . . . ?
B6A B5A B9A B8A -82.8(6) . . . . ?
B2A B5A B9A B8A -39.1(6) . . . . ?
B4A B5A B9A B8A 45.0(5) . . . . ?
C1A B5A B9A B4A -25.4(5) . . . . ?
B6A B5A B9A B4A -127.8(6) . . . . ?
B2A B5A B9A B4A -84.1(5) . . . . ?
B3A B8A B9A B10A -109.0(6) . . . . ?
B7A B8A B9A B10A -49.9(5) . . . . ?
B4A B8A B9A B10A -154.4(6) . . . . ?
B10A B8A B9A B6A 50.7(5) . . . . ?
B3A B8A B9A B6A -58.3(5) . . . . ?
B7A B8A B9A B6A 0.7(4) . . . . ?
B4A B8A B9A B6A -103.8(5) . . . . ?
B10A B8A B9A B5A 109.0(7) . . . . ?
B3A B8A B9A B5A 0.0(6) . . . . ?
B7A B8A B9A B5A 59.0(6) . . . . ?
B4A B8A B9A B5A -45.5(5) . . . . ?
B10A B8A B9A B4A 154.4(6) . . . . ?
B3A B8A B9A B4A 45.4(5) . . . . ?
B7A B8A B9A B4A 104.5(5) . . . . ?
C1A B4A B9A B10A -79.0(7) . . . . ?
B8A B4A B9A B10A 22.9(5) . . . . ?
B3A B4A B9A B10A -21.8(7) . . . . ?
B5A B4A B9A B10A -103.7(7) . . . . ?
C1A B4A B9A B6A -19.0(6) . . . . ?
B8A B4A B9A B6A 82.9(5) . . . . ?
B3A B4A B9A B6A 38.2(6) . . . . ?
B5A B4A B9A B6A -43.8(5) . . . . ?
C1A B4A B9A B5A 24.8(5) . . . . ?
B8A B4A B9A B5A 126.6(6) . . . . ?
B3A B4A B9A B5A 81.9(5) . . . . ?
C1A B4A B9A B8A -101.9(5) . . . . ?
B3A B4A B9A B8A -44.7(4) . . . . ?
B5A B4A B9A B8A -126.6(6) . . . . ?
B6A B9A B10A B8A -114.1(6) . . . . ?
B5A B9A B10A B8A -89.6(6) . . . . ?
B4A B9A B10A B8A -23.7(6) . . . . ?
B6A B9A B10A B7A -56.2(6) . . . . ?
B5A B9A B10A B7A -31.7(8) . . . . ?
B8A B9A B10A B7A 57.9(5) . . . . ?
B4A B9A B10A B7A 34.1(8) . . . . ?
B5A B9A B10A B6A 24.5(6) . . . . ?
B8A B9A B10A B6A 114.1(6) . . . . ?
B4A B9A B10A B6A 90.4(6) . . . . ?
B3A B8A B10A B9A 90.0(6) . . . . ?
B7A B8A B10A B9A 114.2(5) . . . . ?
B4A B8A B10A B9A 23.9(5) . . . . ?
B3A B8A B10A B7A -24.2(5) . . . . ?
B4A B8A B10A B7A -90.3(5) . . . . ?
B9A B8A B10A B7A -114.2(5) . . . . ?
B3A B8A B10A B6A 32.3(7) . . . . ?
B7A B8A B10A B6A 56.6(6) . . . . ?
B4A B8A B10A B6A -33.8(7) . . . . ?
B9A B8A B10A B6A -57.6(5) . . . . ?
B2A B7A B10A B9A 32.5(8) . . . . ?
B6A B7A B10A B9A 56.7(6) . . . . ?
B3A B7A B10A B9A -34.0(8) . . . . ?
B8A B7A B10A B9A -58.3(5) . . . . ?
B2A B7A B10A B8A 90.8(6) . . . . ?
B6A B7A B10A B8A 114.9(6) . . . . ?
B3A B7A B10A B8A 24.2(5) . . . . ?
B2A B7A B10A B6A -24.2(6) . . . . ?
B3A B7A B10A B6A -90.7(6) . . . . ?
B8A B7A B10A B6A -114.9(6) . . . . ?
B2A B6A B10A B9A -91.1(7) . . . . ?
B5A B6A B10A B9A -25.0(6) . . . . ?
B7A B6A B10A B9A -115.5(6) . . . . ?
B2A B6A B10A B8A -32.8(8) . . . . ?
B5A B6A B10A B8A 33.3(8) . . . . ?
B7A B6A B10A B8A -57.2(5) . . . . ?
B9A B6A B10A B8A 58.3(5) . . . . ?
B2A B6A B10A B7A 24.5(6) . . . . ?
B5A B6A B10A B7A 90.5(7) . . . . ?
B9A B6A B10A B7A 115.5(6) . . . . ?
C2 N3 C1B B5B 33.4(8) . . . . ?
C4 N3 C1B B5B -147.6(6) . . . . ?
C2 N3 C1B B4B 124.5(6) . . . . ?
C4 N3 C1B B4B -56.6(7) . . . . ?
C2 N3 C1B B3B -147.7(5) . . . . ?
C4 N3 C1B B3B 31.3(7) . . . . ?
C2 N3 C1B B2B -58.6(7) . . . . ?
C4 N3 C1B B2B 120.3(6) . . . . ?
N3 C1B B2B B7B -146.6(5) . . . . ?
B5B C1B B2B B7B 91.0(5) . . . . ?
B4B C1B B2B B7B 30.7(6) . . . . ?
B3B C1B B2B B7B -27.9(5) . . . . ?
N3 C1B B2B B6B 149.1(5) . . . . ?
B5B C1B B2B B6B 26.7(5) . . . . ?
B4B C1B B2B B6B -33.6(7) . . . . ?
B3B C1B B2B B6B -92.2(6) . . . . ?
N3 C1B B2B B3B -118.7(6) . . . . ?
B5B C1B B2B B3B 118.9(5) . . . . ?
B4B C1B B2B B3B 58.7(5) . . . . ?
N3 C1B B2B B5B 122.4(6) . . . . ?
B4B C1B B2B B5B -60.3(5) . . . . ?
B3B C1B B2B B5B -118.9(5) . . . . ?
N3 C1B B3B B8B -146.6(5) . . . . ?
B5B C1B B3B B8B 32.5(7) . . . . ?
B4B C1B B3B B8B -27.7(5) . . . . ?
B2B C1B B3B B8B 92.6(6) . . . . ?
N3 C1B B3B B7B 149.0(5) . . . . ?
B5B C1B B3B B7B -31.9(7) . . . . ?
B4B C1B B3B B7B -92.1(5) . . . . ?
B2B C1B B3B B7B 28.2(5) . . . . ?
N3 C1B B3B B4B -118.9(6) . . . . ?
B5B C1B B3B B4B 60.1(5) . . . . ?
B2B C1B B3B B4B 120.3(5) . . . . ?
N3 C1B B3B B2B 120.8(6) . . . . ?
B5B C1B B3B B2B -60.2(5) . . . . ?
B4B C1B B3B B2B -120.3(5) . . . . ?
B7B B2B B3B C1B 148.6(6) . . . . ?
B6B B2B B3B C1B 103.9(5) . . . . ?
B5B B2B B3B C1B 45.1(4) . . . . ?
C1B B2B B3B B8B -104.1(5) . . . . ?
B7B B2B B3B B8B 44.5(5) . . . . ?
B6B B2B B3B B8B -0.2(6) . . . . ?
B5B B2B B3B B8B -59.0(5) . . . . ?
C1B B2B B3B B7B -148.6(6) . . . . ?
B6B B2B B3B B7B -44.8(5) . . . . ?
B5B B2B B3B B7B -103.5(5) . . . . ?
C1B B2B B3B B4B -45.2(4) . . . . ?
B7B B2B B3B B4B 103.5(5) . . . . ?
B6B B2B B3B B4B 58.7(5) . . . . ?
B5B B2B B3B B4B 0.0(4) . . . . ?
N3 C1B B4B B8B 146.1(5) . . . . ?
B5B C1B B4B B8B -91.5(6) . . . . ?
B3B C1B B4B B8B 27.5(5) . . . . ?
B2B C1B B4B B8B -31.3(7) . . . . ?
N3 C1B B4B B9B -149.2(5) . . . . ?
B5B C1B B4B B9B -26.8(5) . . . . ?
B3B C1B B4B B9B 92.3(6) . . . . ?
B2B C1B B4B B9B 33.5(7) . . . . ?
N3 C1B B4B B3B 118.6(6) . . . . ?
B5B C1B B4B B3B -119.0(5) . . . . ?
B2B C1B B4B B3B -58.8(5) . . . . ?
N3 C1B B4B B5B -122.4(6) . . . . ?
B3B C1B B4B B5B 119.0(5) . . . . ?
B2B C1B B4B B5B 60.2(5) . . . . ?
B8B B3B B4B C1B 149.3(6) . . . . ?
B7B B3B B4B C1B 104.2(5) . . . . ?
B2B B3B B4B C1B 45.2(4) . . . . ?
C1B B3B B4B B8B -149.3(6) . . . . ?
B7B B3B B4B B8B -45.1(5) . . . . ?
B2B B3B B4B B8B -104.1(5) . . . . ?
C1B B3B B4B B9B -103.4(5) . . . . ?
B8B B3B B4B B9B 45.9(5) . . . . ?
B7B B3B B4B B9B 0.7(6) . . . . ?
B2B B3B B4B B9B -58.3(5) . . . . ?
C1B B3B B4B B5B -45.2(4) . . . . ?
B8B B3B B4B B5B 104.1(5) . . . . ?
B7B B3B B4B B5B 59.0(5) . . . . ?
B2B B3B B4B B5B 0.0(4) . . . . ?
N3 C1B B5B B9B 146.7(6) . . . . ?
B4B C1B B5B B9B 27.3(6) . . . . ?
B3B C1B B5B B9B -32.3(7) . . . . ?
B2B C1B B5B B9B -92.0(6) . . . . ?
N3 C1B B5B B6B -148.0(6) . . . . ?
B4B C1B B5B B6B 92.6(6) . . . . ?
B3B C1B B5B B6B 33.0(7) . . . . ?
B2B C1B B5B B6B -26.7(6) . . . . ?
N3 C1B B5B B4B 119.5(6) . . . . ?
B3B C1B B5B B4B -59.5(5) . . . . ?
B2B C1B B5B B4B -119.3(5) . . . . ?
N3 C1B B5B B2B -121.3(6) . . . . ?
B4B C1B B5B B2B 119.3(5) . . . . ?
B3B C1B B5B B2B 59.7(5) . . . . ?
B8B B4B B5B C1B 104.2(5) . . . . ?
B9B B4B B5B C1B 150.0(6) . . . . ?
B3B B4B B5B C1B 46.0(4) . . . . ?
C1B B4B B5B B9B -150.0(6) . . . . ?
B8B B4B B5B B9B -45.8(5) . . . . ?
B3B B4B B5B B9B -104.0(5) . . . . ?
C1B B4B B5B B6B -104.5(5) . . . . ?
B8B B4B B5B B6B -0.3(6) . . . . ?
B9B B4B B5B B6B 45.5(5) . . . . ?
B3B B4B B5B B6B -58.5(5) . . . . ?
C1B B4B B5B B2B -46.0(4) . . . . ?
B8B B4B B5B B2B 58.2(5) . . . . ?
B9B B4B B5B B2B 104.0(5) . . . . ?
B3B B4B B5B B2B 0.0(4) . . . . ?
B7B B2B B5B C1B -104.0(5) . . . . ?
B6B B2B B5B C1B -150.4(6) . . . . ?
B3B B2B B5B C1B -45.8(4) . . . . ?
C1B B2B B5B B9B 105.0(6) . . . . ?
B7B B2B B5B B9B 1.1(6) . . . . ?
B6B B2B B5B B9B -45.3(5) . . . . ?
B3B B2B B5B B9B 59.2(5) . . . . ?
C1B B2B B5B B6B 150.4(6) . . . . ?
B7B B2B B5B B6B 46.4(5) . . . . ?
B3B B2B B5B B6B 104.5(5) . . . . ?
C1B B2B B5B B4B 45.9(4) . . . . ?
B7B B2B B5B B4B -58.1(5) . . . . ?
B6B B2B B5B B4B -104.5(5) . . . . ?
B3B B2B B5B B4B 0.0(4) . . . . ?
C1B B2B B6B B10B 77.1(7) . . . . ?
B7B B2B B6B B10B -23.5(6) . . . . ?
B3B B2B B6B B10B 20.2(7) . . . . ?
B5B B2B B6B B10B 102.0(7) . . . . ?
C1B B2B B6B B5B -24.9(5) . . . . ?
B7B B2B B6B B5B -125.5(6) . . . . ?
B3B B2B B6B B5B -81.8(5) . . . . ?
C1B B2B B6B B7B 100.6(6) . . . . ?
B3B B2B B6B B7B 43.7(5) . . . . ?
B5B B2B B6B B7B 125.5(6) . . . . ?
C1B B2B B6B B9B 19.1(7) . . . . ?
B7B B2B B6B B9B -81.5(6) . . . . ?
B3B B2B B6B B9B -37.8(6) . . . . ?
B5B B2B B6B B9B 44.0(5) . . . . ?
C1B B5B B6B B10B -78.6(7) . . . . ?
B9B B5B B6B B10B 23.5(6) . . . . ?
B4B B5B B6B B10B -21.2(7) . . . . ?
B2B B5B B6B B10B -104.1(7) . . . . ?
C1B B5B B6B B2B 25.5(5) . . . . ?
B9B B5B B6B B2B 127.6(6) . . . . ?
B4B B5B B6B B2B 82.9(5) . . . . ?
C1B B5B B6B B7B -20.1(7) . . . . ?
B9B B5B B6B B7B 82.0(6) . . . . ?
B4B B5B B6B B7B 37.3(6) . . . . ?
B2B B5B B6B B7B -45.6(5) . . . . ?
C1B B5B B6B B9B -102.1(6) . . . . ?
B4B B5B B6B B9B -44.7(5) . . . . ?
B2B B5B B6B B9B -127.6(6) . . . . ?
C1B B3B B7B B10B 77.8(7) . . . . ?
B8B B3B B7B B10B -23.7(6) . . . . ?
B4B B3B B7B B10B 20.7(7) . . . . ?
B2B B3B B7B B10B 104.6(7) . . . . ?
C1B B3B B7B B2B -26.8(5) . . . . ?
B8B B3B B7B B2B -128.3(6) . . . . ?
B4B B3B B7B B2B -83.8(5) . . . . ?
C1B B3B B7B B8B 101.5(6) . . . . ?
B4B B3B B7B B8B 44.5(5) . . . . ?
B2B B3B B7B B8B 128.3(5) . . . . ?
C1B B3B B7B B6B 17.5(7) . . . . ?
B8B B3B B7B B6B -84.0(6) . . . . ?
B4B B3B B7B B6B -39.5(6) . . . . ?
B2B B3B B7B B6B 44.3(5) . . . . ?
C1B B2B B7B B10B -77.3(7) . . . . ?
B6B B2B B7B B10B 24.0(6) . . . . ?
B3B B2B B7B B10B -104.0(7) . . . . ?
B5B B2B B7B B10B -21.7(7) . . . . ?
C1B B2B B7B B3B 26.6(5) . . . . ?
B6B B2B B7B B3B 128.0(6) . . . . ?
B5B B2B B7B B3B 82.2(5) . . . . ?
C1B B2B B7B B8B -17.4(7) . . . . ?
B6B B2B B7B B8B 83.9(6) . . . . ?
B3B B2B B7B B8B -44.0(5) . . . . ?
B5B B2B B7B B8B 38.2(6) . . . . ?
C1B B2B B7B B6B -101.4(6) . . . . ?
B3B B2B B7B B6B -128.0(6) . . . . ?
B5B B2B B7B B6B -45.7(5) . . . . ?
B2B B6B B7B B10B -153.7(7) . . . . ?
B5B B6B B7B B10B -107.1(6) . . . . ?
B9B B6B B7B B10B -49.0(5) . . . . ?
B10B B6B B7B B3B 108.4(6) . . . . ?
B2B B6B B7B B3B -45.3(5) . . . . ?
B5B B6B B7B B3B 1.2(7) . . . . ?
B9B B6B B7B B3B 59.4(6) . . . . ?
B10B B6B B7B B2B 153.7(7) . . . . ?
B5B B6B B7B B2B 46.5(5) . . . . ?
B9B B6B B7B B2B 104.7(5) . . . . ?
B10B B6B B7B B8B 49.3(5) . . . . ?
B2B B6B B7B B8B -104.4(5) . . . . ?
B5B B6B B7B B8B -57.8(6) . . . . ?
B9B B6B B7B B8B 0.3(5) . . . . ?
C1B B3B B8B B10B -77.3(7) . . . . ?
B7B B3B B8B B10B 23.8(6) . . . . ?
B4B B3B B8B B10B -103.6(7) . . . . ?
B2B B3B B8B B10B -20.1(7) . . . . ?
C1B B3B B8B B4B 26.3(5) . . . . ?
B7B B3B B8B B4B 127.4(6) . . . . ?
B2B B3B B8B B4B 83.5(5) . . . . ?
C1B B3B B8B B7B -101.1(6) . . . . ?
B4B B3B B8B B7B -127.4(6) . . . . ?
B2B B3B B8B B7B -43.9(5) . . . . ?
C1B B3B B8B B9B -18.9(7) . . . . ?
B7B B3B B8B B9B 82.2(6) . . . . ?
B4B B3B B8B B9B -45.2(5) . . . . ?
B2B B3B B8B B9B 38.3(6) . . . . ?
C1B B4B B8B B10B 78.2(7) . . . . ?
B9B B4B B8B B10B -22.3(6) . . . . ?
B3B B4B B8B B10B 104.4(7) . . . . ?
B5B B4B B8B B10B 22.3(7) . . . . ?
C1B B4B B8B B3B -26.2(5) . . . . ?
B9B B4B B8B B3B -126.7(6) . . . . ?
B5B B4B B8B B3B -82.2(5) . . . . ?
C1B B4B B8B B7B 18.5(7) . . . . ?
B9B B4B B8B B7B -82.0(6) . . . . ?
B3B B4B B8B B7B 44.7(5) . . . . ?
B5B B4B B8B B7B -37.5(6) . . . . ?
C1B B4B B8B B9B 100.5(6) . . . . ?
B3B B4B B8B B9B 126.7(6) . . . . ?
B5B B4B B8B B9B 44.6(5) . . . . ?
B3B B7B B8B B10B -153.8(6) . . . . ?
B2B B7B B8B B10B -108.7(6) . . . . ?
B6B B7B B8B B10B -49.6(5) . . . . ?
B10B B7B B8B B3B 153.8(6) . . . . ?
B2B B7B B8B B3B 45.1(5) . . . . ?
B6B B7B B8B B3B 104.2(5) . . . . ?
B10B B7B B8B B4B 108.2(6) . . . . ?
B3B B7B B8B B4B -45.6(5) . . . . ?
B2B B7B B8B B4B -0.5(6) . . . . ?
B6B B7B B8B B4B 58.6(6) . . . . ?
B10B B7B B8B B9B 49.3(5) . . . . ?
B3B B7B B8B B9B -104.5(5) . . . . ?
B2B B7B B8B B9B -59.4(6) . . . . ?
B6B B7B B8B B9B -0.3(5) . . . . ?
C1B B5B B9B B10B 77.3(7) . . . . ?
B6B B5B B9B B10B -24.3(6) . . . . ?
B4B B5B B9B B10B 103.2(7) . . . . ?
B2B B5B B9B B10B 19.8(7) . . . . ?
C1B B5B B9B B4B -25.8(5) . . . . ?
B6B B5B B9B B4B -127.5(6) . . . . ?
B2B B5B B9B B4B -83.3(5) . . . . ?
C1B B5B B9B B8B 18.5(7) . . . . ?
B6B B5B B9B B8B -83.1(6) . . . . ?
B4B B5B B9B B8B 44.4(5) . . . . ?
B2B B5B B9B B8B -39.0(6) . . . . ?
C1B B5B B9B B6B 101.7(6) . . . . ?
B4B B5B B9B B6B 127.5(6) . . . . ?
B2B B5B B9B B6B 44.2(5) . . . . ?
C1B B4B B9B B10B -79.2(7) . . . . ?
B8B B4B B9B B10B 22.4(6) . . . . ?
B3B B4B B9B B10B -22.2(7) . . . . ?
B5B B4B B9B B10B -104.4(7) . . . . ?
C1B B4B B9B B5B 25.2(5) . . . . ?
B8B B4B B9B B5B 126.8(6) . . . . ?
B3B B4B B9B B5B 82.2(5) . . . . ?
C1B B4B B9B B8B -101.7(6) . . . . ?
B3B B4B B9B B8B -44.6(5) . . . . ?
B5B B4B B9B B8B -126.8(6) . . . . ?
C1B B4B B9B B6B -19.3(7) . . . . ?
B8B B4B B9B B6B 82.3(6) . . . . ?
B3B B4B B9B B6B 37.7(6) . . . . ?
B5B B4B B9B B6B -44.5(5) . . . . ?
B3B B8B B9B B10B -109.0(6) . . . . ?
B4B B8B B9B B10B -155.0(6) . . . . ?
B7B B8B B9B B10B -50.1(5) . . . . ?
B10B B8B B9B B5B 109.4(6) . . . . ?
B3B B8B B9B B5B 0.4(7) . . . . ?
B4B B8B B9B B5B -45.6(5) . . . . ?
B7B B8B B9B B5B 59.3(6) . . . . ?
B10B B8B B9B B4B 155.0(6) . . . . ?
B3B B8B B9B B4B 46.0(5) . . . . ?
B7B B8B B9B B4B 104.9(5) . . . . ?
B10B B8B B9B B6B 50.4(5) . . . . ?
B3B B8B B9B B6B -58.5(6) . . . . ?
B4B B8B B9B B6B -104.5(5) . . . . ?
B7B B8B B9B B6B 0.3(5) . . . . ?
B2B B6B B9B B10B 108.0(6) . . . . ?
B5B B6B B9B B10B 153.2(6) . . . . ?
B7B B6B B9B B10B 49.6(5) . . . . ?
B10B B6B B9B B5B -153.2(6) . . . . ?
B2B B6B B9B B5B -45.2(5) . . . . ?
B7B B6B B9B B5B -103.6(5) . . . . ?
B10B B6B B9B B4B -107.9(6) . . . . ?
B2B B6B B9B B4B 0.1(7) . . . . ?
B5B B6B B9B B4B 45.3(5) . . . . ?
B7B B6B B9B B4B -58.3(6) . . . . ?
B10B B6B B9B B8B -49.9(5) . . . . ?
B2B B6B B9B B8B 58.2(6) . . . . ?
B5B B6B B9B B8B 103.3(5) . . . . ?
B7B B6B B9B B8B -0.3(5) . . . . ?
B5B B9B B10B B7B -32.3(8) . . . . ?
B4B B9B B10B B7B 34.1(8) . . . . ?
B8B B9B B10B B7B 57.0(5) . . . . ?
B6B B9B B10B B7B -57.2(6) . . . . ?
B5B B9B B10B B8B -89.3(6) . . . . ?
B4B B9B B10B B8B -22.9(6) . . . . ?
B6B B9B B10B B8B -114.2(6) . . . . ?
B5B B9B B10B B6B 24.9(6) . . . . ?
B4B B9B B10B B6B 91.3(6) . . . . ?
B8B B9B B10B B6B 114.2(6) . . . . ?
B3B B7B B10B B9B -33.8(8) . . . . ?
B2B B7B B10B B9B 33.3(8) . . . . ?
B8B B7B B10B B9B -58.2(6) . . . . ?
B6B B7B B10B B9B 57.8(6) . . . . ?
B3B B7B B10B B8B 24.3(6) . . . . ?
B2B B7B B10B B8B 91.5(6) . . . . ?
B6B B7B B10B B8B 116.0(6) . . . . ?
B3B B7B B10B B6B -91.7(6) . . . . ?
B2B B7B B10B B6B -24.5(6) . . . . ?
B8B B7B B10B B6B -116.0(6) . . . . ?
B3B B8B B10B B9B 90.1(6) . . . . ?
B4B B8B B10B B9B 23.2(6) . . . . ?
B7B B8B B10B B9B 114.5(6) . . . . ?
B3B B8B B10B B7B -24.4(6) . . . . ?
B4B B8B B10B B7B -91.2(6) . . . . ?
B9B B8B B10B B7B -114.5(6) . . . . ?
B3B B8B B10B B6B 31.9(8) . . . . ?
B4B B8B B10B B6B -35.0(7) . . . . ?
B7B B8B B10B B6B 56.3(5) . . . . ?
B9B B8B B10B B6B -58.2(6) . . . . ?
B2B B6B B10B B9B -90.3(6) . . . . ?
B5B B6B B10B B9B -24.4(6) . . . . ?
B7B B6B B10B B9B -114.5(6) . . . . ?
B2B B6B B10B B7B 24.3(6) . . . . ?
B5B B6B B10B B7B 90.2(6) . . . . ?
B9B B6B B10B B7B 114.5(6) . . . . ?
B2B B6B B10B B8B -31.8(8) . . . . ?
B5B B6B B10B B8B 34.1(7) . . . . ?
B7B B6B B10B B8B -56.1(5) . . . . ?
B9B B6B B10B B8B 58.5(5) . . . . ?
O2U Li1 O1T C1T -57(3) . . . . ?
O2T Li1 O1T C1T -53(3) . . . . ?
O1U Li1 O1T C1T 36(5) . . . . ?
C2 Li1 O1T C1T 138(2) . . . . ?
O2U Li1 O1T C4T 150.2(19) . . . . ?
O2T Li1 O1T C4T 154(2) . . . . ?
O1U Li1 O1T C4T -118(7) . . . . ?
C2 Li1 O1T C4T -15(2) . . . . ?
C4T O1T C1T C2T -1(3) . . . . ?
Li1 O1T C1T C2T -158.1(19) . . . . ?
O1T C1T C2T C3T -23(2) . . . . ?
C1T C2T C3T C4T 36(2) . . . . ?
C1T O1T C4T C3T 24(2) . . . . ?
Li1 O1T C4T C3T -180(2) . . . . ?
C2T C3T C4T O1T -37(2) . . . . ?
O1T Li1 O1U C1U -80(6) . . . . ?
O2U Li1 O1U C1U 14(2) . . . . ?
O2T Li1 O1U C1U 16(2) . . . . ?
C2 Li1 O1U C1U -164.3(14) . . . . ?
O1T Li1 O1U C4U 72(6) . . . . ?
O2U Li1 O1U C4U 166.1(12) . . . . ?
O2T Li1 O1U C4U 168.7(15) . . . . ?
C2 Li1 O1U C4U -11.9(13) . . . . ?
C4U O1U C1U C2U -7.0(17) . . . . ?
Li1 O1U C1U C2U 146.4(13) . . . . ?
O1U C1U C2U C3U -17.5(17) . . . . ?
C1U C2U C3U C4U 33.6(15) . . . . ?
C1U O1U C4U C3U 28.9(16) . . . . ?
Li1 O1U C4U C3U -130.1(14) . . . . ?
C2U C3U C4U O1U -38.5(15) . . . . ?
O1T Li1 O2T C5T -139(2) . . . . ?
O2U Li1 O2T C5T -6(20) . . . . ?
O1U Li1 O2T C5T -152.2(19) . . . . ?
C2 Li1 O2T C5T 28(3) . . . . ?
O1T Li1 O2T C8T 69(4) . . . . ?
O1U Li1 O2T C8T 56(4) . . . . ?
C2 Li1 O2T C8T -123(3) . . . . ?
C8T O2T C5T C6T 15(3) . . . . ?
Li1 O2T C5T C6T -149(3) . . . . ?
O2T C5T C6T C7T 10(4) . . . . ?
C5T C6T C7T C8T -29(3) . . . . ?
C5T O2T C8T C7T -33(3) . . . . ?
Li1 O2T C8T C7T 118(3) . . . . ?
C6T C7T C8T O2T 38(2) . . . . ?
O1T Li1 O2U C8U 71.9(17) . . . . ?
O2T Li1 O2U C8U 24(21) . . . . ?
O1U Li1 O2U C8U 58.4(17) . . . . ?
C2 Li1 O2U C8U -123.6(13) . . . . ?
O1T Li1 O2U C5U -133.0(16) . . . . ?
O2T Li1 O2U C5U 179(100) . . . . ?
O1U Li1 O2U C5U -146.5(14) . . . . ?
C2 Li1 O2U C5U 31(2) . . . . ?
C8U O2U C5U C6U 22(2) . . . . ?
Li1 O2U C5U C6U -136.3(17) . . . . ?
O2U C5U C6U C7U -39.1(19) . . . . ?
C5U C6U C7U C8U 41(2) . . . . ?
C5U O2U C8U C7U 6(2) . . . . ?
Li1 O2U C8U C7U 163.7(18) . . . . ?
C6U C7U C8U O2U -30(2) . . . . ?
C12T O3T C9T C10T -10.0(7) . . . . ?
Li2 O3T C9T C10T 132.7(6) . . . . ?
O3T C9T C10T C11T -13.8(7) . . . . ?
C9T C10T C11T C12T 30.8(7) . . . . ?
C9T O3T C12T C11T 29.0(6) . . . . ?
Li2 O3T C12T C11T -109.8(6) . . . . ?
C10T C11T C12T O3T -37.1(7) . . . . ?
C16T O4T C13T C14T 0.2(9) . . . . ?
Li4 O4T C13T C14T 169.6(6) . . . . ?
O4T C13T C14T C15U 19.7(16) . . . . ?
O4T C13T C14T C15T -14.1(19) . . . . ?
C13T C14T C15T C16T 22(3) . . . . ?
C15U C14T C15T C16T -67.7(11) . . . . ?
C13T C14T C15U C16T -32(2) . . . . ?
C15T C14T C15U C16T 67.5(11) . . . . ?
C13T O4T C16T C15T 13.8(19) . . . . ?
Li4 O4T C16T C15T -155.3(17) . . . . ?
C13T O4T C16T C15U -19.8(14) . . . . ?
Li4 O4T C16T C15U 171.1(13) . . . . ?
C14T C15T C16T O4T -22(3) . . . . ?
C14T C15T C16T C15U 66.4(11) . . . . ?
C14T C15U C16T O4T 32(2) . . . . ?
C14T C15U C16T C15T -68.5(11) . . . . ?
C17U O5T C17T C18T -54.5(12) . . . . ?
C20U O5T C17T C18T 72.1(13) . . . . ?
C20T O5T C17T C18T 24.4(13) . . . . ?
Li4 O5T C17T C18T -172.4(9) . . . . ?
O5T C17T C18T C19T -8.6(17) . . . . ?
C17T C18T C19T C20T -9.7(18) . . . . ?
C17U O5T C20T C19T 37.5(13) . . . . ?
C17T O5T C20T C19T -30.1(13) . . . . ?
C20U O5T C20T C19T -75.7(15) . . . . ?
Li4 O5T C20T C19T 166.4(9) . . . . ?
C18T C19T C20T O5T 24.1(16) . . . . ?
C17T O5T C17U C18U 59.4(17) . . . . ?
C20U O5T C17U C18U 11(3) . . . . ?
C20T O5T C17U C18U -50.6(18) . . . . ?
Li4 O5T C17U C18U 179.9(14) . . . . ?
O5T C17U C18U C19U 14(3) . . . . ?
C17U C18U C19U C20U -31(3) . . . . ?
C17U O5T C20U C19U -31(2) . . . . ?
C17T O5T C20U C19U -84.3(16) . . . . ?
C20T O5T C20U C19U 44.5(16) . . . . ?
Li4 O5T C20U C19U 160.4(12) . . . . ?
C18U C19U C20U O5T 38(2) . . . . ?
O7T Li4 O6T C24T 128(3) . . . . ?
O7U Li4 O6T C24T 126(3) . . . . ?
O6U Li4 O6T C24T -102(12) . . . . ?
O4T Li4 O6T C24T 8(4) . . . . ?
O5T Li4 O6T C24T -115(3) . . . . ?
O7T Li4 O6T C21T -78(2) . . . . ?
O7U Li4 O6T C21T -80(2) . . . . ?
O6U Li4 O6T C21T 51(9) . . . . ?
O4T Li4 O6T C21T 161.3(17) . . . . ?
O5T Li4 O6T C21T 39(2) . . . . ?
C24T O6T C21T C22T -17(3) . . . . ?
Li4 O6T C21T C22T -178(2) . . . . ?
O6T C21T C22T C23T 27(3) . . . . ?
C21T C22T C23T C24T -28(3) . . . . ?
C21T O6T C24T C23T -2(3) . . . . ?
Li4 O6T C24T C23T 152(3) . . . . ?
C22T C23T C24T O6T 19(3) . . . . ?
O6T Li4 O6U C24U 68(10) . . . . ?
O7T Li4 O6U C24U 120.1(19) . . . . ?
O7U Li4 O6U C24U 117(2) . . . . ?
O4T Li4 O6U C24U -4(2) . . . . ?
O5T Li4 O6U C24U -124.1(18) . . . . ?
O6T Li4 O6U C21U -99(12) . . . . ?
O7T Li4 O6U C21U -47(3) . . . . ?
O7U Li4 O6U C21U -50(3) . . . . ?
O4T Li4 O6U C21U -171(2) . . . . ?
O5T Li4 O6U C21U 69(2) . . . . ?
C24U O6U C21U C22U 35.4(19) . . . . ?
Li4 O6U C21U C22U -157(2) . . . . ?
O6U C21U C22U C23U -38.0(18) . . . . ?
C21U C22U C23U C24U 26(2) . . . . ?
C21U O6U C24U C23U -19(2) . . . . ?
Li4 O6U C24U C23U 170.5(18) . . . . ?
C22U C23U C24U O6U -6(3) . . . . ?
O6T Li4 O7T C25T 99.8(15) . . . . ?
O7U Li4 O7T C25T 117(9) . . . . ?
O6U Li4 O7T C25T 94.4(15) . . . . ?
O4T Li4 O7T C25T -143.1(12) . . . . ?
O5T Li4 O7T C25T -23.4(15) . . . . ?
O6T Li4 O7T C28T -56.3(15) . . . . ?
O7U Li4 O7T C28T -40(8) . . . . ?
O6U Li4 O7T C28T -61.7(15) . . . . ?
O4T Li4 O7T C28T 60.7(14) . . . . ?
O5T Li4 O7T C28T -179.6(11) . . . . ?
C28T O7T C25T C26T -5(2) . . . . ?
Li4 O7T C25T C26T -163.1(13) . . . . ?
O7T C25T C26T C27T 23(2) . . . . ?
C25T C26T C27T C28T -30(2) . . . . ?
C25T O7T C28T C27T -14.2(18) . . . . ?
Li4 O7T C28T C27T 145.8(12) . . . . ?
C26T C27T C28T O7T 27.8(19) . . . . ?
O6T Li4 O7U C25U -162(2) . . . . ?
O7T Li4 O7U C25U 35(7) . . . . ?
O6U Li4 O7U C25U -167(2) . . . . ?
O4T Li4 O7U C25U -48(3) . . . . ?
O5T Li4 O7U C25U 76(3) . . . . ?
O6T Li4 O7U C28U 22(2) . . . . ?
O7T Li4 O7U C28U -142(10) . . . . ?
O6U Li4 O7U C28U 17(2) . . . . ?
O4T Li4 O7U C28U 135.5(18) . . . . ?
O5T Li4 O7U C28U -100(2) . . . . ?
C28U O7U C25U C26U -7(3) . . . . ?
Li4 O7U C25U C26U 176.2(19) . . . . ?
O7U C25U C26U C27U 30(2) . . . . ?
C25U C26U C27U C28U -40.4(19) . . . . ?
C25U O7U C28U C27U -20(3) . . . . ?
Li4 O7U C28U C27U 157.2(18) . . . . ?
C26U C27U C28U O7U 37(2) . . . . ?
C4S O1S C1S C2S 25(2) . . . . ?
O1S C1S C2S C3S -31(2) . . . . ?
C1S C2S C3S C4S 24(2) . . . . ?
C1S O1S C4S C3S -11(2) . . . . ?
C2S C3S C4S O1S -9(2) . . . . ?
